data_4085706
loop_
_publ_author_name
'Czauderna, Christine F.'
'Jarvis, Amanda G.'
'Heutz, Frank J. L.'
'Cordes, David B.'
'Slawin, Alexandra M. Z.'
'van der Vlugt, Jarl Ivar'
'Kamer, Paul C. J.'

_publ_section_title
;
 Chiral Wide-Bite-Angle Diphosphine Ligands: Synthesis, Coordination
 Chemistry, and Application in Pd-Catalyzed Allylic Alkylation
;
_journal_issue 9
_journal_name_full Organometallics
_journal_page_first 1608
_journal_paper_doi 10.1021/om5008055
_journal_volume 34
_journal_year 2015
_chemical_absolute_configuration unk
_chemical_formula_moiety 'C41 H37 F6 O3 P3 Pd'
_chemical_formula_sum 'C41 H37 F6 O3 P3 Pd'
_chemical_formula_weight 891.05
_space_group_crystal_system monoclinic
_space_group_IT_number 7
_space_group_name_Hall 'P -2yac'
_space_group_name_H-M_alt 'P 1 n 1'
_symmetry_space_group_name_Hall 'P -2yac'
_symmetry_space_group_name_H-M 'P 1 n 1'
_atom_sites_solution_hydrogens geom
_atom_sites_solution_primary direct
_atom_sites_solution_secondary difmap
_cell_angle_alpha 90.0000
_cell_angle_beta 108.245(8)
_cell_angle_gamma 90.0000
_cell_formula_units_Z 4
_cell_length_a 14.976(7)
_cell_length_b 14.669(6)
_cell_length_c 18.633(8)
_cell_measurement_reflns_used 7729
_cell_measurement_temperature 93
_cell_measurement_theta_max 27.82
_cell_measurement_theta_min 1.80
_cell_volume 3888(3)
_computing_cell_refinement CrystalClear
_computing_data_collection 'CrystalClear (Rigaku Inc., 2007)'
_computing_data_reduction CrystalClear
_computing_molecular_graphics 'CrystalStructure 4.1'
_computing_publication_material 'CrystalStructure 4.1 (Rigaku, 2014)'
_computing_structure_refinement 'SHELXL2013 (Sheldrick, 2008)'
_computing_structure_solution 'SIR2002 (Burla, et al., 2003)'
_diffrn_ambient_temperature 93
_diffrn_detector_area_resol_mean 7.314
_diffrn_measured_fraction_theta_full 0.973
_diffrn_measured_fraction_theta_max 0.973
_diffrn_measurement_device_type 'Rigaku Saturn70'
_diffrn_measurement_method \w
_diffrn_radiation_type 'Mo K\a'
_diffrn_radiation_wavelength 0.71070
_diffrn_reflns_av_R_equivalents 0.0429
_diffrn_reflns_laue_measured_fraction_full 0.973
_diffrn_reflns_laue_measured_fraction_max 0.973
_diffrn_reflns_limit_h_max 17
_diffrn_reflns_limit_h_min -17
_diffrn_reflns_limit_k_max 17
_diffrn_reflns_limit_k_min -17
_diffrn_reflns_limit_l_max 22
_diffrn_reflns_limit_l_min -20
_diffrn_reflns_number 35037
_diffrn_reflns_point_group_measured_fraction_full 0.882
_diffrn_reflns_point_group_measured_fraction_max 0.880
_diffrn_reflns_theta_full 25.000
_diffrn_reflns_theta_max 25.325
_diffrn_reflns_theta_min 1.388
_diffrn_standards_number 0
_exptl_absorpt_coefficient_mu 0.668
_exptl_absorpt_correction_T_max 0.980
_exptl_absorpt_correction_T_min 0.802
_exptl_absorpt_correction_type multi-scan
_exptl_absorpt_process_details 'REQAB (Rigaku, 1998)'
_exptl_crystal_colour orange
_exptl_crystal_density_diffrn 1.522
_exptl_crystal_density_method 'not measured'
_exptl_crystal_description platelet
_exptl_crystal_F_000 1808.00
_exptl_crystal_size_max 0.150
_exptl_crystal_size_mid 0.100
_exptl_crystal_size_min 0.030
_refine_diff_density_max 1.65
_refine_diff_density_min -1.34
_refine_ls_abs_structure_details
;
 Flack x determined using 4670 quotients [(I+)-(I-)]/[(I+)+(I-)]
 (Parsons, S., Flack, H. D and Wagner, T., Acta Cryst. B69 (2013) 249-259).
;
_refine_ls_abs_structure_Flack 0.661(12)
_refine_ls_extinction_method none
_refine_ls_goodness_of_fit_ref 1.053
_refine_ls_hydrogen_treatment constr
_refine_ls_number_parameters 986
_refine_ls_number_reflns 12484
_refine_ls_number_restraints 56
_refine_ls_R_factor_all 0.0671
_refine_ls_R_factor_gt 0.0614
_refine_ls_shift/su_max 0.001
_refine_ls_structure_factor_coef Fsqd
_refine_ls_weighting_details 'w = 1/[\s^2^(Fo^2^)+(0.1098P)^2^+8.1687P] where P=(Fo^2^+2Fc^2^)/3'
_refine_ls_weighting_scheme calc
_refine_ls_wR_factor_gt 0.1578
_refine_ls_wR_factor_ref 0.1727
_reflns_number_gt 11781
_reflns_number_total 12484
_reflns_threshold_expression F^2^>2.0\s(F^2^)
_cod_data_source_file om5008055_si_002.cif
_cod_data_source_block 22
_cod_depositor_comments 'Adding full bibliography for 4085704--4085706.cif.'
_cod_database_code 4085706
_shelxl_res_file
;

    shelxl.res created by SHELXL-2014/7

TITL _ccpk4
CELL  0.71070 14.97620 14.66850 18.63330 90.000 108.245 90.000
ZERR  4 0.00670 0.00570 0.00770 0.000 0.007 0.000
LATT -1
SYMM .50+X,    -Y, .50+Z
SFAC C H F O P PD
UNIT 164 148 24 12 12 4
L.S. 20
FMAP 2
PLAN -5
WPDB -2
HTAB
LIST 4
TEMP -180.0
ACTA 50
SIZE 0.150 0.100 0.030
ISOR 0.0010 0.0050 C89 C90 C91
ISOR 0.0010 0.0005 C39 C40 C41 C42
WGHT    0.109800    8.168701
FVAR       3.19750   0.18367   1.03734   0.53652   0.04621   0.04794   0.04678
FVAR      -0.00053   0.01454   0.00134   0.21312   0.95398   0.43447   0.06001
FVAR       0.06112   0.06004  -0.00045   0.01829   0.00085
PD1   6    0.314010    0.960159    0.548912    11.00000    0.01908    0.05075 =
         0.01696   -0.00125    0.00430    0.00496
PD51  6    0.450348    0.567220    0.997015    11.00000    0.01943    0.05950 =
         0.01697   -0.00335    0.00483    0.00320
P1    5    0.421733    0.873494    0.511913    11.00000    0.02106    0.03447 =
         0.01809   -0.00101    0.00712    0.00236
P2    5    0.390833    1.008247    0.673298    11.00000    0.01991    0.04477 =
         0.01676    0.00035    0.00585   -0.00147
P3    5    0.279594    1.292788    0.438249    11.00000    0.03332    0.04326 =
         0.03467   -0.00144    0.00352   -0.00033
P4    5    0.483747    0.227115    1.100486    11.00000    0.03391    0.05969 =
         0.03375   -0.00862    0.00494   -0.00402
P51   5    0.369599    0.517254    0.874014    11.00000    0.02223    0.05067 =
         0.01943   -0.00158    0.00790   -0.00244
P52   5    0.338983    0.644923    1.035536    11.00000    0.02342    0.04713 =
         0.01815   -0.00168    0.00678    0.00278
F1    3    0.260074    1.252920    0.510829    11.00000    0.09153    0.09674 =
         0.05072    0.00373    0.03897   -0.00081
F2    3    0.346928    1.366118    0.490374    11.00000    0.06840    0.09640 =
         0.12142   -0.06748    0.04915   -0.03666
F3    3    0.192562    1.358284    0.423961    11.00000    0.07178    0.12645 =
         0.16064    0.04922    0.05601    0.06192
F4    3    0.304862    1.335009    0.369088    11.00000    0.07904    0.11478 =
         0.08921    0.05746    0.03840    0.02160
F5    3    0.216421    1.216798    0.388048    11.00000    0.08028    0.14019 =
         0.06611   -0.04864    0.01952   -0.05738
F6    3    0.370143    1.228860    0.451746    11.00000    0.06006    0.06553 =
         0.04706    0.00001    0.00973    0.02577
F7    3    0.461003    0.181473    1.170946    11.00000    0.11551    0.08629 =
         0.04669    0.01575    0.02854    0.00774
F8    3    0.555784    0.294790    1.153784    11.00000    0.06398    0.12169 =
         0.07304   -0.03667   -0.00443   -0.02763
F9    3    0.404137    0.299874    1.096166    11.00000    0.09162    0.07059 =
         0.06639   -0.00462    0.02052    0.02980
F10   3    0.502075    0.271880    1.029051    11.00000    0.13783    0.11537 =
         0.07942   -0.01304    0.05997   -0.06708
F11   3    0.407417    0.163610    1.045117    11.00000    0.05157    0.08256 =
         0.06113   -0.03359    0.02019   -0.02099
F12   3    0.560545    0.153501    1.103735    11.00000    0.05924    0.12717 =
         0.13049   -0.03071    0.00930    0.03721
O14   4    0.470700    0.822754    0.664726    11.00000    0.02195    0.04021 =
         0.02662    0.00819    0.00563   -0.00083
O18   4    0.609987    0.867617    0.476478    11.00000    0.02831    0.08134 =
         0.03615   -0.00087    0.01941    0.00123
O21   4    0.432966    1.038599    0.840734    11.00000    0.04155    0.08431 =
         0.01670   -0.00759    0.00905    0.00173
O64   4    0.287720    0.701804    0.884898    11.00000    0.01757    0.06274 =
         0.02351    0.00885    0.00475   -0.00927
O68   4    0.325405    0.491817    0.705277    11.00000    0.04311    0.08276 =
         0.02680   -0.00683    0.01390   -0.00113
O71   4    0.150001    0.607299    1.066004    11.00000    0.03035    0.06823 =
         0.02500   -0.00460    0.00949   -0.01227
C1    1    0.383379    0.757819    0.488984    11.00000    0.05745    0.03744 =
         0.01979    0.00090    0.01299   -0.01174
C2    1    0.443338    0.691066    0.478715    11.00000    0.08832    0.03845 =
         0.01796   -0.00078    0.00479   -0.00035
AFIX  43
H2    2    0.507582    0.704584    0.485866    11.00000   -1.20000
AFIX   0
C3    1    0.407791    0.602145    0.457374    11.00000    0.17137    0.05142 =
         0.02378   -0.00463    0.01073    0.01642
AFIX  43
H3    2    0.447835    0.555614    0.449470    11.00000   -1.20000
AFIX   0
C4    1    0.312823    0.583489    0.448026    11.00000    0.15025    0.08100 =
         0.03130    0.00458    0.00387   -0.07622
AFIX  43
H4    2    0.288989    0.524017    0.433284    11.00000   -1.20000
AFIX   0
C5    1    0.253633    0.649361    0.459731    11.00000    0.14771    0.11125 =
         0.03231   -0.01668    0.03047   -0.09641
AFIX  43
H5    2    0.189346    0.636898    0.453304    11.00000   -1.20000
AFIX   0
C6    1    0.290971    0.732318    0.480718    11.00000    0.06020    0.08584 =
         0.02287   -0.00457    0.00983   -0.03989
AFIX  43
H6    2    0.250950    0.777426    0.490776    11.00000   -1.20000
AFIX   0
C7    1    0.429506    0.924553    0.424924    11.00000    0.03225    0.03995 =
         0.02539    0.00586    0.01450    0.01240
C8    1    0.414712    0.875579    0.358387    11.00000    0.03205    0.04625 =
         0.02736    0.00167    0.00933    0.00064
AFIX  43
H8    2    0.402183    0.812037    0.357640    11.00000   -1.20000
AFIX   0
C9    1    0.418108    0.918951    0.292677    11.00000    0.03483    0.08086 =
         0.02841    0.01019    0.01061    0.01266
AFIX  43
H9    2    0.405955    0.885916    0.246759    11.00000   -1.20000
AFIX   0
C10   1    0.439866    1.012583    0.295571    11.00000    0.07298    0.06307 =
         0.05154    0.03284    0.03772    0.02901
AFIX  43
H10   2    0.445521    1.042112    0.251823    11.00000   -1.20000
AFIX   0
C11   1    0.453109    1.062100    0.361271    11.00000    0.08475    0.04956 =
         0.04652    0.01616    0.02779    0.01960
AFIX  43
H11   2    0.466201    1.125558    0.362583    11.00000   -1.20000
AFIX   0
C12   1    0.446898    1.017173    0.425699    11.00000    0.07934    0.04697 =
         0.04380    0.00811    0.04083    0.02010
AFIX  43
H12   2    0.454764    1.050870    0.470802    11.00000   -1.20000
AFIX   0
C13   1    0.541796    0.859642    0.573497    11.00000    0.02303    0.03221 =
         0.01951    0.00058    0.00609    0.00224
C14   1    0.554149    0.840070    0.649412    11.00000    0.01868    0.03552 =
         0.03027    0.00320    0.01264    0.00171
C15   1    0.642375    0.834105    0.704170    11.00000    0.02800    0.04480 =
         0.02310    0.00826    0.00721    0.00043
AFIX  43
H15   2    0.648510    0.822909    0.755711    11.00000   -1.20000
AFIX   0
C16   1    0.720821    0.845176    0.680350    11.00000    0.02586    0.06583 =
         0.02455    0.00754   -0.00276    0.00148
AFIX  43
H16   2    0.781623    0.843470    0.716708    11.00000   -1.20000
AFIX   0
C17   1    0.712822    0.858492    0.605807    11.00000    0.02669    0.06495 =
         0.04276   -0.00029    0.01902   -0.00379
AFIX  43
H17   2    0.767520    0.864258    0.590666    11.00000   -1.20000
AFIX   0
C18   1    0.623590    0.863523    0.552233    11.00000    0.02274    0.05171 =
         0.02344    0.00260    0.00682    0.00336
C19   1    0.469606    0.843914    0.738402    11.00000    0.02417    0.05387 =
         0.02317    0.00516    0.00678   -0.00630
C20   1    0.438713    0.928789    0.750374    11.00000    0.01870    0.05590 =
         0.02174    0.00385    0.00701   -0.01005
C21   1    0.446938    0.951127    0.826719    11.00000    0.02364    0.07259 =
         0.01555    0.00360    0.00322    0.00017
C22   1    0.470022    0.882529    0.881913    11.00000    0.02311    0.10076 =
         0.01666    0.01168    0.00513   -0.00522
AFIX  43
H22   2    0.467154    0.895077    0.931162    11.00000   -1.20000
AFIX   0
C23   1    0.497017    0.796497    0.865439    11.00000    0.03245    0.07604 =
         0.02636    0.01743    0.00606   -0.00579
AFIX  43
H23   2    0.515614    0.751534    0.903957    11.00000   -1.20000
AFIX   0
C24   1    0.496791    0.776426    0.793112    11.00000    0.02149    0.06066 =
         0.03871    0.01719    0.01051   -0.00290
AFIX  43
H24   2    0.514826    0.717759    0.781009    11.00000   -1.20000
AFIX   0
C25   1    0.487172    1.083467    0.673932    11.00000    0.02250    0.05180 =
         0.02382    0.00258    0.01168   -0.00426
C26   1    0.472373    1.145993    0.613403    11.00000    0.03077    0.06284 =
         0.02098    0.00234    0.00881   -0.01021
AFIX  43
H26   2    0.413250    1.148651    0.574899    11.00000   -1.20000
AFIX   0
C27   1    0.544904    1.203258    0.610848    11.00000    0.05308    0.07607 =
         0.03334   -0.00253    0.01304   -0.03088
AFIX  43
H27   2    0.535218    1.246259    0.571010    11.00000   -1.20000
AFIX   0
C28   1    0.631488    1.197835    0.666328    11.00000    0.03746    0.07559 =
         0.04839   -0.00212    0.02497   -0.02101
AFIX  43
H28   2    0.680736    1.237916    0.664913    11.00000   -1.20000
AFIX   0
C29   1    0.646621    1.134453    0.723713    11.00000    0.02343    0.07781 =
         0.04279   -0.00817    0.00946   -0.01307
AFIX  43
H29   2    0.707059    1.129259    0.760237    11.00000   -1.20000
AFIX   0
C30   1    0.574477    1.078655    0.728289    11.00000    0.03291    0.05222 =
         0.03612    0.00400    0.01782   -0.00292
AFIX  43
H30   2    0.584819    1.036751    0.768955    11.00000   -1.20000
AFIX   0
C31   1    0.306601    1.075621    0.704086    11.00000    0.02857    0.04203 =
         0.02299   -0.00239    0.00958   -0.00343
C32   1    0.234882    1.030297    0.720813    11.00000    0.02303    0.06899 =
         0.02641   -0.00041    0.01114    0.00074
AFIX  43
H32   2    0.231505    0.965668    0.717907    11.00000   -1.20000
AFIX   0
C33   1    0.168354    1.078490    0.741662    11.00000    0.02844    0.09278 =
         0.03153   -0.00565    0.01566    0.00552
AFIX  43
H33   2    0.121039    1.046273    0.755285    11.00000   -1.20000
AFIX   0
C34   1    0.168500    1.170946    0.743293    11.00000    0.03212    0.11038 =
         0.04661   -0.03491    0.01320    0.00337
AFIX  43
H34   2    0.121157    1.202846    0.757125    11.00000   -1.20000
AFIX   0
C35   1    0.238943    1.219258    0.724445    11.00000    0.04911    0.07270 =
         0.06228   -0.03485    0.00429    0.01062
AFIX  43
H35   2    0.239104    1.284009    0.723446    11.00000   -1.20000
AFIX   0
C36   1    0.307719    1.169783    0.707472    11.00000    0.03487    0.06482 =
         0.04820   -0.02353    0.00404    0.00462
AFIX  43
H36   2    0.357962    1.201558    0.697692    11.00000   -1.20000
AFIX   0
C37   1    0.682102    0.909253    0.451826    11.00000    0.05022    0.09165 =
         0.03466    0.01368    0.02007   -0.00741
AFIX 137
H37A  2    0.693975    0.971217    0.472267    11.00000   -1.20000
H37B  2    0.661615    0.911738    0.396494    11.00000   -1.20000
H37C  2    0.739945    0.873226    0.469891    11.00000   -1.20000
AFIX   0
C38   1    0.412387    1.063337    0.908093    11.00000    0.05829    0.12036 =
         0.01704   -0.01547    0.01180    0.01318
AFIX 137
H38A  2    0.365929    1.020915    0.916233    11.00000   -1.20000
H38B  2    0.387034    1.125440    0.902942    11.00000   -1.20000
H38C  2    0.470091    1.060613    0.951273    11.00000   -1.20000
AFIX   0
C51   1    0.450954    0.451180    0.840233    11.00000    0.02196    0.07116 =
         0.01652   -0.01020    0.00097    0.00192
C52   1    0.449089    0.356863    0.835665    11.00000    0.02679    0.06568 =
         0.04913   -0.02398    0.01044   -0.00775
AFIX  43
H52   2    0.403924    0.322440    0.850308    11.00000   -1.20000
AFIX   0
C53   1    0.516171    0.313651    0.808662    11.00000    0.04569    0.08740 =
         0.05400   -0.03767   -0.00042    0.01563
AFIX  43
H53   2    0.512512    0.249463    0.801553    11.00000   -1.20000
AFIX   0
C54   1    0.587018    0.360723    0.792099    11.00000    0.04316    0.13991 =
         0.04202   -0.05009    0.01219    0.01542
AFIX  43
H54   2    0.632438    0.329252    0.775536    11.00000   -1.20000
AFIX   0
C55   1    0.590774    0.454089    0.799985    11.00000    0.02987    0.12002 =
         0.02512   -0.01559    0.01537   -0.00219
AFIX  43
H55   2    0.639763    0.487138    0.789418    11.00000   -1.20000
AFIX   0
C56   1    0.522576    0.501407    0.823630    11.00000    0.02991    0.08108 =
         0.02477   -0.00223    0.01072    0.00332
AFIX  43
H56   2    0.524886    0.565927    0.828274    11.00000   -1.20000
AFIX   0
C57   1    0.273649    0.443190    0.873576    11.00000    0.02877    0.05035 =
         0.02059   -0.00587    0.00609   -0.00244
C58   1    0.283693    0.382444    0.930799    11.00000    0.04539    0.05805 =
         0.04158    0.00819    0.00623   -0.01130
AFIX  43
H58   2    0.343413    0.376489    0.968172    11.00000   -1.20000
AFIX   0
C59   1    0.208832    0.328198    0.936567    11.00000    0.06656    0.08518 =
         0.05162    0.01666    0.01856   -0.03830
AFIX  43
H59   2    0.216695    0.288325    0.978270    11.00000   -1.20000
AFIX   0
C60   1    0.122309    0.334517    0.879154    11.00000    0.04289    0.09242 =
         0.05204   -0.01281    0.01952   -0.02673
AFIX  43
H60   2    0.071357    0.296877    0.880781    11.00000   -1.20000
AFIX   0
C61   1    0.110802    0.394581    0.820781    11.00000    0.02298    0.06532 =
         0.03814   -0.00496    0.01086   -0.01047
AFIX  43
H61   2    0.051523    0.399244    0.782661    11.00000   -1.20000
AFIX   0
C62   1    0.185320    0.448905    0.816842    11.00000    0.02051    0.06760 =
         0.02379   -0.00784    0.00424   -0.00435
AFIX  43
H62   2    0.176792    0.490016    0.775843    11.00000   -1.20000
AFIX   0
C63   1    0.319657    0.599054    0.797033    11.00000    0.01860    0.06352 =
         0.02556    0.00851    0.00680   -0.00565
C64   1    0.291538    0.684065    0.812873    11.00000    0.01192    0.06860 =
         0.02318    0.01036    0.00396   -0.01007
C65   1    0.266363    0.754479    0.759404    11.00000    0.03671    0.06432 =
         0.03639    0.01215    0.00731   -0.00496
AFIX  43
H65   2    0.248261    0.812799    0.772189    11.00000   -1.20000
AFIX   0
C66   1    0.268919    0.735662    0.687104    11.00000    0.02968    0.08809 =
         0.03315    0.02212    0.00728   -0.00730
AFIX  43
H66   2    0.256570    0.783068    0.650563    11.00000   -1.20000
AFIX   0
C67   1    0.288552    0.651586    0.667963    11.00000    0.02766    0.09682 =
         0.01696    0.01834    0.00486   -0.00314
AFIX  43
H67   2    0.285644    0.639656    0.617169    11.00000   -1.20000
AFIX   0
C68   1    0.313428    0.580459    0.721583    11.00000    0.03068    0.07315 =
         0.03558   -0.00164    0.01719   -0.00417
C69   1    0.205343    0.673044    0.899043    11.00000    0.02363    0.03973 =
         0.03026    0.00420    0.00603   -0.00373
C70   1    0.218800    0.645157    0.974034    11.00000    0.02086    0.03958 =
         0.02006    0.00092    0.00266    0.00221
C71   1    0.136951    0.622951    0.992116    11.00000    0.03214    0.04008 =
         0.02826    0.00142    0.01439   -0.00532
C72   1    0.049183    0.623681    0.936785    11.00000    0.02455    0.04199 =
         0.03262    0.00126    0.00787   -0.00387
AFIX  43
H72   2   -0.005170    0.606325    0.949402    11.00000   -1.20000
AFIX   0
C73   1    0.040832    0.649560    0.863575    11.00000    0.02003    0.05442 =
         0.04118    0.00632    0.01121   -0.00466
AFIX  43
H73   2   -0.019298    0.649738    0.826249    11.00000   -1.20000
AFIX   0
C74   1    0.119540    0.675303    0.844084    11.00000    0.02351    0.04676 =
         0.03210    0.00947    0.00667   -0.00195
AFIX  43
H74   2    0.113993    0.693946    0.794047    11.00000   -1.20000
AFIX   0
C75   1    0.361339    0.765240    1.056787    11.00000    0.03891    0.05894 =
         0.01722   -0.00003    0.00608   -0.01175
C76   1    0.448146    0.806290    1.068833    11.00000    0.03754    0.08683 =
         0.02711    0.01000    0.01184   -0.00586
AFIX  43
H76   2    0.499213    0.770794    1.064391    11.00000   -1.20000
AFIX   0
C77   1    0.462449    0.898904    1.087410    11.00000    0.04551    0.08171 =
         0.02879    0.00559    0.00999   -0.03043
AFIX  43
H77   2    0.522647    0.925798    1.096260    11.00000   -1.20000
AFIX   0
C78   1    0.388290    0.949843    1.092573    11.00000    0.07324    0.06191 =
         0.02748    0.00415    0.01607   -0.01623
AFIX  43
H78   2    0.397580    1.012963    1.103861    11.00000   -1.20000
AFIX   0
C79   1    0.302117    0.913525    1.082170    11.00000    0.08198    0.04009 =
         0.04183   -0.00255    0.02564   -0.00458
AFIX  43
H79   2    0.252680    0.949885    1.088600    11.00000   -1.20000
AFIX   0
C80   1    0.286797    0.821490    1.061771    11.00000    0.05478    0.04629 =
         0.03382   -0.00990    0.01558   -0.00708
AFIX  43
H80   2    0.225480    0.796545    1.051143    11.00000   -1.20000
AFIX   0
C81   1    0.339256    0.595650    1.124677    11.00000    0.02483    0.05496 =
         0.02043    0.00527    0.00614    0.00703
C82   1    0.346736    0.645529    1.188908    11.00000    0.02342    0.04672 =
         0.02593   -0.00104    0.00424   -0.00024
AFIX  43
H82   2    0.354247    0.709791    1.188093    11.00000   -1.20000
AFIX   0
C83   1    0.343496    0.603566    1.254845    11.00000    0.03669    0.06034 =
         0.01936    0.00474    0.00821    0.00919
AFIX  43
H83   2    0.346461    0.639103    1.298154    11.00000   -1.20000
AFIX   0
C84   1    0.335993    0.510533    1.257058    11.00000    0.04885    0.06852 =
         0.02828    0.01721    0.01756    0.02250
AFIX  43
H84   2    0.331565    0.482132    1.301640    11.00000   -1.20000
AFIX   0
C85   1    0.334812    0.459554    1.198045    11.00000    0.08503    0.04763 =
         0.05737    0.01712    0.03876    0.02308
AFIX  43
H85   2    0.334511    0.394973    1.201799    11.00000   -1.20000
AFIX   0
C86   1    0.334000    0.501502    1.129354    11.00000    0.07940    0.04032 =
         0.04058    0.00156    0.02531    0.01700
AFIX  43
H86   2    0.329838    0.465009    1.086307    11.00000   -1.20000
AFIX   0
C87   1    0.344300    0.473661    0.635049    11.00000    0.05308    0.11085 =
         0.03782   -0.01319    0.01893    0.00410
AFIX 137
H87A  2    0.287950    0.486878    0.592450    11.00000   -1.20000
H87B  2    0.361545    0.409427    0.633397    11.00000   -1.20000
H87C  2    0.396198    0.512386    0.631755    11.00000   -1.20000
AFIX   0
C88   1    0.082469    0.554624    1.086907    11.00000    0.03700    0.11831 =
         0.04101    0.03263    0.01638   -0.00945
AFIX 137
H88A  2    0.020767    0.584029    1.067914    11.00000   -1.20000
H88B  2    0.100941    0.550086    1.142098    11.00000   -1.20000
H88C  2    0.079112    0.493421    1.065129    11.00000   -1.20000
AFIX   0
C89   1    0.581464    0.493239    1.008047    11.00000    0.04723    0.05062 =
         0.04822   -0.00056    0.01512    0.00146
AFIX  93
H89A  2    0.536233    0.448736    1.010081    11.00000   -1.20000
H89B  2    0.614530    0.487339    0.972314    11.00000   -1.20000
AFIX   0
C90   1    0.600202    0.570879    1.059957    11.00000    0.06948    0.07126 =
         0.07018   -0.00061    0.02172    0.00054
AFIX  43
H90A  2    0.645475    0.615267    1.057781    11.00000   -1.20000
AFIX   0
C91   1    0.554784    0.579580    1.109571    11.00000    0.05750    0.05987 =
         0.05762   -0.00068    0.01782    0.00084
AFIX  93
H91A  2    0.509468    0.535309    1.111889    11.00000   -1.20000
H91B  2    0.567269    0.630141    1.143115    11.00000   -1.20000
AFIX   0
PART   1
C39   1   21.000000   31.000000   41.000000    10.50000   51.00000   61.00000 =
        71.00000   81.00000   91.00000  101.00000
AFIX  93
H39A  2    0.189513    0.987595    0.570329    10.50000   -1.20000
H39B  2    0.169960    1.096587    0.550794    10.50000   -1.20000
AFIX   0
C40   1    0.195179    1.023444    0.466227    10.50000    0.04743    0.04805 =
         0.04748   -0.00022    0.01452    0.00077
AFIX  43
H40A  2    0.188020    1.077204    0.436524    10.50000   -1.20000
AFIX   0
C41   1  111.000000  121.000000  131.000000    10.50000  141.00000  151.00000 =
       161.00000  171.00000  181.00000  191.00000
AFIX  93
H41A  2    0.221509    0.896837    0.459715    10.50000   -1.20000
H41B  2    0.218365    0.958280    0.385081    10.50000   -1.20000
AFIX   0
PART   2
C39   1   21.000000   31.000000   41.000000    10.50000   51.00000   61.00000 =
        71.00000   81.00000   91.00000  101.00000
AFIX  93
H39C  2    0.231770    1.081790    0.543431    10.50000   -1.20000
H39D  2    0.143746    1.038472    0.567331    10.50000   -1.20000
AFIX   0
C42   1    0.171768    0.970917    0.481540    10.50000    0.04204    0.04333 =
         0.04249   -0.00041    0.01317    0.00070
AFIX  43
H42A  2    0.121890    0.929839    0.479193    10.50000   -1.20000
AFIX   0
C41   1  111.000000  121.000000  131.000000    10.50000  141.00000  151.00000 =
       161.00000  171.00000  181.00000  191.00000
AFIX  93
H41C  2    0.264120    0.991142    0.432222    10.50000   -1.20000
H41D  2    0.193618    0.903903    0.400862    10.50000   -1.20000
PART   0
 
AFIX   0
HKLF 4
 
REM  _ccpk4
REM R1 =  0.0614 for   11781 Fo > 4sig(Fo)  and  0.0671 for all   12484 data
REM    986 parameters refined using     56 restraints
 
END  
     
WGHT      0.1090      8.2181 

REM Instructions for potential hydrogen bonds
EQIV $1 x+1/2, -y+2, z+1/2
HTAB C15 F5_$1
EQIV $2 x+1/2, -y+1, z-1/2
HTAB C17 F11_$2
HTAB C26 F6
HTAB C37 F11_$2
HTAB C58 F9
EQIV $3 x-1/2, -y+2, z+1/2
HTAB C72 F2_$3
EQIV $4 x-1/2, -y+1, z-1/2
HTAB C74 F8_$4

REM Highest difference peak  1.651,  deepest hole -1.338,  1-sigma level  0.171
Q1    1   0.4525  0.5076  0.9999  11.00000  0.05    1.65
Q2    1   0.1782  0.3526  0.1055  11.00000  0.05    1.34
Q3    1   0.0417  0.3797  0.1882  11.00000  0.05    1.21
Q4    1   0.5731  0.4967  1.0809  11.00000  0.05    1.16
Q5    1   0.3099  0.9051  0.5481  11.00000  0.05    1.13
;

loop_
_symmetry_equiv_pos_site_id
_space_group_symop_operation_xyz
1 +X,+Y,+Z
2 1/2+X,-Y,1/2+Z

loop_
_atom_site_label
_atom_site_type_symbol
_atom_site_fract_x
_atom_site_fract_y
_atom_site_fract_z
_atom_site_U_iso_or_equiv
_atom_site_adp_type
_atom_site_occupancy
_atom_site_site_symmetry_multiplicity
_atom_site_calc_flag
_atom_site_refinement_flags
Pd1 Pd 0.31401(4) 0.96016(5) 0.54891(4) 0.0292(2) Uani 1 2 d .
Pd51 Pd 0.45035(4) 0.56722(6) 0.99701(4) 0.0322(2) Uani 1 2 d .
P1 P 0.42173(16) 0.87349(16) 0.51191(14) 0.0243(5) Uani 1 2 d .
P2 P 0.39083(17) 1.00825(17) 0.67330(14) 0.0271(5) Uani 1 2 d .
P3 P 0.2796(2) 1.29279(19) 0.43825(17) 0.0387(6) Uani 1 2 d .
P4 P 0.4838(2) 0.2271(2) 1.10049(18) 0.0438(7) Uani 1 2 d .
P51 P 0.36960(17) 0.51725(19) 0.87401(14) 0.0305(5) Uani 1 2 d .
P52 P 0.33898(17) 0.64492(18) 1.03554(14) 0.0295(5) Uani 1 2 d .
F1 F 0.2601(7) 1.2529(7) 0.5108(5) 0.076(3) Uani 1 2 d .
F2 F 0.3469(7) 1.3661(7) 0.4904(7) 0.091(4) Uani 1 2 d .
F3 F 0.1926(8) 1.3583(9) 0.4240(8) 0.115(5) Uani 1 2 d .
F4 F 0.3049(7) 1.3350(8) 0.3691(6) 0.092(3) Uani 1 2 d .
F5 F 0.2164(8) 1.2168(9) 0.3881(6) 0.096(4) Uani 1 2 d .
F6 F 0.3701(6) 1.2289(5) 0.4517(4) 0.059(2) Uani 1 2 d .
F7 F 0.4610(8) 0.1815(7) 1.1709(5) 0.082(3) Uani 1 2 d .
F8 F 0.5558(7) 0.2948(8) 1.1538(6) 0.092(3) Uani 1 2 d .
F9 F 0.4041(7) 0.2999(6) 1.0962(5) 0.077(3) Uani 1 2 d .
F10 F 0.5021(10) 0.2719(8) 1.0291(6) 0.105(4) Uani 1 2 d .
F11 F 0.4074(6) 0.1636(6) 1.0451(5) 0.064(2) Uani 1 2 d .
F12 F 0.5605(8) 0.1535(9) 1.1037(8) 0.110(4) Uani 1 2 d .
O14 O 0.4707(5) 0.8227(5) 0.6647(4) 0.0300(15) Uani 1 2 d .
O18 O 0.6100(5) 0.8676(6) 0.4765(5) 0.046(2) Uani 1 2 d .
O21 O 0.4330(6) 1.0386(7) 0.8407(5) 0.048(2) Uani 1 2 d .
O64 O 0.2877(5) 0.7018(5) 0.8849(4) 0.0350(17) Uani 1 2 d .
O68 O 0.3254(6) 0.4918(7) 0.7053(5) 0.050(2) Uani 1 2 d .
O71 O 0.1500(5) 0.6073(6) 1.0660(4) 0.0410(18) Uani 1 2 d .
C1 C 0.3834(9) 0.7578(7) 0.4890(6) 0.038(2) Uani 1 2 d .
C2 C 0.4433(11) 0.6911(7) 0.4787(6) 0.051(3) Uani 1 2 d .
C3 C 0.4078(18) 0.6021(10) 0.4574(8) 0.087(7) Uani 1 2 d .
C4 C 0.3128(18) 0.5835(14) 0.4480(9) 0.093(8) Uani 1 2 d .
C5 C 0.2536(18) 0.6494(16) 0.4597(9) 0.097(8) Uani 1 2 d .
C6 C 0.2910(10) 0.7323(10) 0.4807(7) 0.057(4) Uani 1 2 d .
C7 C 0.4295(8) 0.9245(7) 0.4249(6) 0.031(2) Uani 1 2 d .
C8 C 0.4147(8) 0.8756(8) 0.3584(6) 0.035(2) Uani 1 2 d .
C9 C 0.4181(9) 0.9190(10) 0.2927(8) 0.048(3) Uani 1 2 d .
C10 C 0.4399(11) 1.0126(10) 0.2956(8) 0.058(4) Uani 1 2 d .
C11 C 0.4531(13) 1.0621(10) 0.3613(9) 0.059(4) Uani 1 2 d .
C12 C 0.4469(11) 1.0172(9) 0.4257(8) 0.052(3) Uani 1 2 d .
C13 C 0.5418(7) 0.8596(6) 0.5735(5) 0.0250(19) Uani 1 2 d .
C14 C 0.5542(7) 0.8401(6) 0.6494(6) 0.027(2) Uani 1 2 d .
C15 C 0.6424(7) 0.8341(7) 0.7042(6) 0.032(2) Uani 1 2 d .
C16 C 0.7208(8) 0.8452(8) 0.6804(7) 0.041(3) Uani 1 2 d .
C17 C 0.7128(8) 0.8585(8) 0.6058(7) 0.043(3) Uani 1 2 d .
C18 C 0.6236(7) 0.8635(7) 0.5522(6) 0.033(2) Uani 1 2 d .
C19 C 0.4696(7) 0.8439(7) 0.7384(6) 0.034(2) Uani 1 2 d .
C20 C 0.4387(7) 0.9288(7) 0.7504(6) 0.032(2) Uani 1 2 d .
C21 C 0.4469(8) 0.9511(9) 0.8267(7) 0.038(3) Uani 1 2 d .
C22 C 0.4700(8) 0.8825(10) 0.8819(7) 0.047(3) Uani 1 2 d .
C23 C 0.4970(8) 0.7965(9) 0.8654(7) 0.046(3) Uani 1 2 d .
C24 C 0.4968(7) 0.7764(8) 0.7931(7) 0.040(3) Uani 1 2 d .
C25 C 0.4872(7) 1.0835(8) 0.6739(6) 0.032(2) Uani 1 2 d .
C26 C 0.4724(8) 1.1460(8) 0.6134(6) 0.038(2) Uani 1 2 d .
C27 C 0.5449(10) 1.2033(10) 0.6109(7) 0.054(3) Uani 1 2 d .
C28 C 0.6315(9) 1.1978(10) 0.6663(8) 0.051(3) Uani 1 2 d .
C29 C 0.6466(8) 1.1345(10) 0.7237(8) 0.048(3) Uani 1 2 d .
C30 C 0.5745(8) 1.0787(8) 0.7283(7) 0.039(3) Uani 1 2 d .
C31 C 0.3066(8) 1.0756(7) 0.7041(6) 0.031(2) Uani 1 2 d .
C32 C 0.2349(7) 1.0303(9) 0.7208(6) 0.039(2) Uani 1 2 d .
C33 C 0.1684(9) 1.0785(11) 0.7417(8) 0.049(3) Uani 1 2 d .
C34 C 0.1685(10) 1.1709(12) 0.7433(8) 0.063(4) Uani 1 2 d .
C35 C 0.2389(10) 1.2193(11) 0.7245(9) 0.064(4) Uani 1 2 d .
C36 C 0.3077(9) 1.1698(9) 0.7075(8) 0.051(3) Uani 1 2 d .
C37 C 0.6821(10) 0.9093(11) 0.4518(8) 0.057(3) Uani 1 2 d .
C38 C 0.4124(12) 1.0633(12) 0.9081(8) 0.065(4) Uani 1 2 d .
C39 C 0.1837(9) 1.0373(8) 0.5365(8) 0.047(3) Uani 0.5 2 d .
C40 C 0.1952(18) 1.0234(17) 0.4662(15) 0.048(5) Uani 0.5 2 d .
C41 C 0.2131(11) 0.9540(10) 0.4345(10) 0.061(4) Uani 0.5 2 d .
C42 C 0.1718(18) 0.9709(16) 0.4815(15) 0.043(5) Uani 0.5 2 d .
C51 C 0.4510(8) 0.4512(8) 0.8402(6) 0.038(3) Uani 1 2 d .
C52 C 0.4491(8) 0.3569(9) 0.8357(8) 0.048(3) Uani 1 2 d .
C53 C 0.5162(10) 0.3136(12) 0.8087(9) 0.066(4) Uani 1 2 d .
C54 C 0.5870(11) 0.3607(14) 0.7921(9) 0.075(6) Uani 1 2 d .
C55 C 0.5908(10) 0.4541(12) 0.8000(8) 0.057(4) Uani 1 2 d .
C56 C 0.5226(8) 0.5014(10) 0.8236(7) 0.045(3) Uani 1 2 d .
C57 C 0.2737(8) 0.4432(8) 0.8736(7) 0.034(2) Uani 1 2 d .
C58 C 0.2837(9) 0.3824(9) 0.9308(8) 0.050(3) Uani 1 2 d .
C59 C 0.2088(11) 0.3282(11) 0.9366(9) 0.068(4) Uani 1 2 d .
C60 C 0.1223(10) 0.3345(11) 0.8791(9) 0.061(4) Uani 1 2 d .
C61 C 0.1108(8) 0.3946(9) 0.8208(7) 0.042(3) Uani 1 2 d .
C62 C 0.1853(8) 0.4489(8) 0.8168(7) 0.038(3) Uani 1 2 d .
C63 C 0.3197(7) 0.5990(8) 0.7970(6) 0.036(2) Uani 1 2 d .
C64 C 0.2915(6) 0.6841(8) 0.8129(6) 0.035(2) Uani 1 2 d .
C65 C 0.2664(8) 0.7545(9) 0.7594(7) 0.047(3) Uani 1 2 d .
C66 C 0.2689(8) 0.7357(10) 0.6871(7) 0.051(3) Uani 1 2 d .
C67 C 0.2885(8) 0.6516(10) 0.6680(7) 0.048(3) Uani 1 2 d .
C68 C 0.3134(9) 0.5805(9) 0.7216(8) 0.045(3) Uani 1 2 d .
C69 C 0.2053(7) 0.6730(7) 0.8990(6) 0.032(2) Uani 1 2 d .
C70 C 0.2188(7) 0.6452(6) 0.9740(6) 0.028(2) Uani 1 2 d .
C71 C 0.1369(7) 0.6230(7) 0.9921(6) 0.032(2) Uani 1 2 d .
C72 C 0.0492(7) 0.6237(7) 0.9368(6) 0.033(2) Uani 1 2 d .
C73 C 0.0408(7) 0.6496(8) 0.8636(7) 0.038(2) Uani 1 2 d .
C74 C 0.1195(7) 0.6753(7) 0.8441(6) 0.035(2) Uani 1 2 d .
C75 C 0.3613(8) 0.7652(8) 1.0568(6) 0.039(2) Uani 1 2 d .
C76 C 0.4481(9) 0.8063(10) 1.0688(7) 0.050(3) Uani 1 2 d .
C77 C 0.4625(10) 0.8989(10) 1.0874(7) 0.052(3) Uani 1 2 d .
C78 C 0.3883(11) 0.9498(10) 1.0926(7) 0.054(3) Uani 1 2 d .
C79 C 0.3021(11) 0.9135(8) 1.0822(8) 0.053(3) Uani 1 2 d .
C80 C 0.2868(9) 0.8215(8) 1.0618(7) 0.045(3) Uani 1 2 d .
C81 C 0.3393(7) 0.5957(8) 1.1247(6) 0.034(2) Uani 1 2 d .
C82 C 0.3467(7) 0.6455(7) 1.1889(6) 0.033(2) Uani 1 2 d .
C83 C 0.3435(8) 0.6036(8) 1.2548(6) 0.039(2) Uani 1 2 d .
C84 C 0.3360(9) 0.5105(9) 1.2571(7) 0.047(3) Uani 1 2 d .
C85 C 0.3348(13) 0.4596(9) 1.1981(10) 0.060(4) Uani 1 2 d .
C86 C 0.3340(11) 0.5015(8) 1.1294(8) 0.052(3) Uani 1 2 d .
C87 C 0.3443(12) 0.4737(13) 0.6351(9) 0.066(4) Uani 1 2 d .
C88 C 0.0825(10) 0.5546(12) 1.0869(9) 0.064(4) Uani 1 2 d .
C89 C 0.5815(9) 0.4932(9) 1.0080(7) 0.049(3) Uani 1 2 d .
C90 C 0.6002(13) 0.5709(11) 1.0600(11) 0.070(4) Uani 1 2 d .
C91 C 0.5548(11) 0.5796(10) 1.1096(9) 0.058(3) Uani 1 2 d .
H2 H 0.50758 0.70458 0.48587 0.0612 Uiso 1 2 calc R
H3 H 0.44783 0.55561 0.44947 0.1041 Uiso 1 2 calc R
H4 H 0.28899 0.52402 0.43328 0.1118 Uiso 1 2 calc R
H5 H 0.18935 0.6369 0.4533 0.1159 Uiso 1 2 calc R
H6 H 0.25095 0.77743 0.49078 0.0684 Uiso 1 2 calc R
H8 H 0.40218 0.81204 0.35764 0.0423 Uiso 1 2 calc R
H9 H 0.40596 0.88592 0.24676 0.0574 Uiso 1 2 calc R
H10 H 0.44552 1.04211 0.25182 0.0700 Uiso 1 2 calc R
H11 H 0.4662 1.12556 0.36258 0.0703 Uiso 1 2 calc R
H12 H 0.45476 1.05087 0.4708 0.0621 Uiso 1 2 calc R
H15 H 0.64851 0.82291 0.75571 0.0386 Uiso 1 2 calc R
H16 H 0.78162 0.84347 0.71671 0.0495 Uiso 1 2 calc R
H17 H 0.76752 0.86426 0.59067 0.0515 Uiso 1 2 calc R
H22 H 0.46715 0.89508 0.93116 0.0565 Uiso 1 2 calc R
H23 H 0.51561 0.75153 0.90396 0.0548 Uiso 1 2 calc R
H24 H 0.51483 0.71776 0.78101 0.0480 Uiso 1 2 calc R
H26 H 0.41325 1.14865 0.5749 0.0456 Uiso 1 2 calc R
H27 H 0.53522 1.24626 0.57101 0.0651 Uiso 1 2 calc R
H28 H 0.68074 1.23792 0.66491 0.0614 Uiso 1 2 calc R
H29 H 0.70706 1.12926 0.76024 0.0579 Uiso 1 2 calc R
H30 H 0.58482 1.03675 0.76896 0.0465 Uiso 1 2 calc R
H32 H 0.23151 0.96567 0.71791 0.0464 Uiso 1 2 calc R
H33 H 0.12104 1.04627 0.75529 0.0594 Uiso 1 2 calc R
H34 H 0.12116 1.20285 0.75713 0.0754 Uiso 1 2 calc R
H35 H 0.2391 1.28401 0.72345 0.0773 Uiso 1 2 calc R
H36 H 0.35796 1.20156 0.69769 0.0616 Uiso 1 2 calc R
H37A H 0.69397 0.97122 0.47227 0.0687 Uiso 1 2 calc R
H37B H 0.66162 0.91174 0.39649 0.0687 Uiso 1 2 calc R
H37C H 0.73994 0.87323 0.46989 0.0687 Uiso 1 2 calc R
H38A H 0.36593 1.02091 0.91623 0.0783 Uiso 1 2 calc R
H38B H 0.38703 1.12544 0.90294 0.0783 Uiso 1 2 calc R
H38C H 0.47009 1.06061 0.95127 0.0783 Uiso 1 2 calc R
H52 H 0.40392 0.32244 0.85031 0.0570 Uiso 1 2 calc R
H53 H 0.51251 0.24946 0.80155 0.0793 Uiso 1 2 calc R
H54 H 0.63244 0.32925 0.77554 0.0903 Uiso 1 2 calc R
H55 H 0.63976 0.48714 0.78942 0.0681 Uiso 1 2 calc R
H56 H 0.52489 0.56593 0.82827 0.0537 Uiso 1 2 calc R
H58 H 0.34341 0.37649 0.96817 0.0601 Uiso 1 2 calc R
H59 H 0.2167 0.28833 0.97827 0.0813 Uiso 1 2 calc R
H60 H 0.07136 0.29688 0.88078 0.0736 Uiso 1 2 calc R
H61 H 0.05152 0.39924 0.78266 0.0502 Uiso 1 2 calc R
H62 H 0.17679 0.49002 0.77584 0.0455 Uiso 1 2 calc R
H65 H 0.24826 0.8128 0.77219 0.0561 Uiso 1 2 calc R
H66 H 0.25657 0.78307 0.65056 0.0611 Uiso 1 2 calc R
H67 H 0.28564 0.63966 0.61717 0.0572 Uiso 1 2 calc R
H72 H -0.00517 0.60632 0.9494 0.0400 Uiso 1 2 calc R
H73 H -0.0193 0.64974 0.82625 0.0458 Uiso 1 2 calc R
H74 H 0.11399 0.69395 0.79405 0.0415 Uiso 1 2 calc R
H76 H 0.49921 0.77079 1.06439 0.0601 Uiso 1 2 calc R
H77 H 0.52265 0.9258 1.09626 0.0629 Uiso 1 2 calc R
H78 H 0.39758 1.01296 1.10386 0.0650 Uiso 1 2 calc R
H79 H 0.25268 0.94988 1.0886 0.0638 Uiso 1 2 calc R
H80 H 0.22548 0.79655 1.05114 0.0535 Uiso 1 2 calc R
H82 H 0.35425 0.70979 1.18809 0.0394 Uiso 1 2 calc R
H83 H 0.34646 0.6391 1.29815 0.0467 Uiso 1 2 calc R
H84 H 0.33157 0.48213 1.30164 0.0567 Uiso 1 2 calc R
H85 H 0.33451 0.39497 1.2018 0.0714 Uiso 1 2 calc R
H86 H 0.32984 0.46501 1.08631 0.0623 Uiso 1 2 calc R
H87A H 0.28795 0.48688 0.59245 0.0794 Uiso 1 2 calc R
H87B H 0.36155 0.40943 0.6334 0.0794 Uiso 1 2 calc R
H87C H 0.3962 0.51239 0.63175 0.0794 Uiso 1 2 calc R
H88A H 0.02077 0.58403 1.06791 0.0774 Uiso 1 2 calc R
H88B H 0.10094 0.55009 1.1421 0.0774 Uiso 1 2 calc R
H88C H 0.07911 0.49342 1.06513 0.0774 Uiso 1 2 calc R
H89A H 0.53623 0.44874 1.01008 0.0584 Uiso 1 2 calc R
H89B H 0.61453 0.48734 0.97231 0.0584 Uiso 1 2 calc R
H90A H 0.64547 0.61527 1.05778 0.0844 Uiso 1 2 calc R
H91A H 0.50947 0.53531 1.11189 0.0700 Uiso 1 2 calc R
H91B H 0.56727 0.63014 1.14312 0.0700 Uiso 1 2 calc R
H39A H 0.18951 0.98759 0.57033 0.0564 Uiso 0.5 2 calc R
H39B H 0.16996 1.09659 0.55079 0.0564 Uiso 0.5 2 calc R
H40A H 0.18802 1.0772 0.43652 0.0573 Uiso 0.5 2 calc R
H41A H 0.22151 0.89684 0.45972 0.0726 Uiso 0.5 2 calc R
H41B H 0.21837 0.95828 0.38508 0.0726 Uiso 0.5 2 calc R
H39C H 0.23177 1.08179 0.54343 0.0564 Uiso 0.5 2 calc R
H39D H 0.14375 1.03847 0.56733 0.0564 Uiso 0.5 2 calc R
H42A H 0.12189 0.92984 0.47919 0.0512 Uiso 0.5 2 calc R
H41C H 0.26412 0.99114 0.43222 0.0726 Uiso 0.5 2 calc R
H41D H 0.19362 0.9039 0.40086 0.0726 Uiso 0.5 2 calc R

loop_
_atom_site_aniso_label
_atom_site_aniso_U_11
_atom_site_aniso_U_22
_atom_site_aniso_U_33
_atom_site_aniso_U_12
_atom_site_aniso_U_13
_atom_site_aniso_U_23
Pd1 0.0191(4) 0.0508(4) 0.0170(4) 0.0050(3) 0.0043(3) -0.0013(3)
Pd51 0.0194(4) 0.0595(5) 0.0170(4) 0.0032(3) 0.0048(3) -0.0034(3)
P1 0.0211(11) 0.0345(11) 0.0181(12) 0.0024(8) 0.0071(9) -0.0010(9)
P2 0.0199(12) 0.0448(13) 0.0168(12) -0.0015(9) 0.0059(9) 0.0004(9)
P3 0.0333(15) 0.0433(14) 0.0347(17) -0.0003(11) 0.0035(13) -0.0014(11)
P4 0.0339(16) 0.0597(17) 0.0338(17) -0.0040(13) 0.0049(13) -0.0086(13)
P51 0.0222(12) 0.0507(14) 0.0194(13) -0.0024(10) 0.0079(10) -0.0016(10)
P52 0.0234(12) 0.0471(14) 0.0181(13) 0.0028(10) 0.0068(10) -0.0017(10)
F1 0.092(7) 0.097(6) 0.051(5) -0.001(5) 0.039(5) 0.004(5)
F2 0.068(6) 0.096(7) 0.121(9) -0.037(5) 0.049(6) -0.067(6)
F3 0.072(7) 0.126(9) 0.161(12) 0.062(7) 0.056(7) 0.049(8)
F4 0.079(7) 0.115(8) 0.089(8) 0.022(6) 0.038(6) 0.057(6)
F5 0.080(7) 0.140(9) 0.066(6) -0.057(6) 0.020(5) -0.049(6)
F6 0.060(5) 0.066(5) 0.047(5) 0.026(4) 0.010(4) 0.000(4)
F7 0.116(8) 0.086(6) 0.047(5) 0.008(6) 0.029(5) 0.016(4)
F8 0.064(6) 0.122(8) 0.073(7) -0.028(5) -0.004(5) -0.037(6)
F9 0.092(7) 0.071(5) 0.066(6) 0.030(5) 0.021(5) -0.005(4)
F10 0.138(10) 0.115(8) 0.079(7) -0.067(8) 0.060(7) -0.013(6)
F11 0.052(5) 0.083(5) 0.061(5) -0.021(4) 0.020(4) -0.034(4)
F12 0.059(6) 0.127(9) 0.130(10) 0.037(6) 0.009(6) -0.031(8)
O14 0.022(3) 0.040(4) 0.027(4) -0.001(3) 0.006(3) 0.008(3)
O18 0.028(4) 0.081(6) 0.036(5) 0.001(4) 0.019(4) -0.001(4)
O21 0.042(5) 0.084(6) 0.017(4) 0.002(4) 0.009(4) -0.008(4)
O64 0.018(3) 0.063(5) 0.024(4) -0.009(3) 0.005(3) 0.009(3)
O68 0.043(5) 0.083(6) 0.027(5) -0.001(4) 0.014(4) -0.007(4)
O71 0.030(4) 0.068(5) 0.025(4) -0.012(3) 0.009(3) -0.005(3)
C1 0.057(7) 0.037(5) 0.020(5) -0.012(5) 0.013(5) 0.001(4)
C2 0.088(10) 0.038(5) 0.018(6) -0.000(6) 0.005(6) -0.001(4)
C3 0.17(2) 0.051(8) 0.024(7) 0.016(10) 0.011(9) -0.005(6)
C4 0.15(2) 0.081(12) 0.031(8) -0.076(14) 0.004(11) 0.005(8)
C5 0.148(19) 0.111(15) 0.032(8) -0.096(15) 0.030(10) -0.017(9)
C6 0.060(8) 0.086(9) 0.023(6) -0.040(7) 0.010(6) -0.005(6)
C7 0.032(5) 0.040(5) 0.025(6) 0.012(4) 0.015(4) 0.006(4)
C8 0.032(6) 0.046(6) 0.027(6) 0.001(4) 0.009(5) 0.002(4)
C9 0.035(7) 0.081(9) 0.028(7) 0.013(6) 0.011(5) 0.010(6)
C10 0.073(9) 0.063(8) 0.052(8) 0.029(7) 0.038(7) 0.033(7)
C11 0.085(12) 0.050(7) 0.047(9) 0.020(7) 0.028(8) 0.016(6)
C12 0.079(9) 0.047(6) 0.044(7) 0.020(6) 0.041(7) 0.008(5)
C13 0.023(5) 0.032(4) 0.020(5) 0.002(3) 0.006(4) 0.001(3)
C14 0.019(5) 0.036(5) 0.030(6) 0.002(3) 0.013(4) 0.003(4)
C15 0.028(5) 0.045(5) 0.023(5) 0.000(4) 0.007(4) 0.008(4)
C16 0.026(6) 0.066(7) 0.025(6) 0.001(5) -0.003(5) 0.008(5)
C17 0.027(6) 0.065(7) 0.043(7) -0.004(5) 0.019(5) -0.000(5)
C18 0.023(5) 0.052(6) 0.023(5) 0.003(4) 0.007(4) 0.003(4)
C19 0.024(5) 0.054(6) 0.023(6) -0.006(4) 0.007(4) 0.005(4)
C20 0.019(5) 0.056(6) 0.022(5) -0.010(4) 0.007(4) 0.004(4)
C21 0.024(6) 0.073(7) 0.016(6) 0.000(5) 0.003(4) 0.004(5)
C22 0.023(5) 0.101(10) 0.017(6) -0.005(6) 0.005(4) 0.012(6)
C23 0.032(6) 0.076(8) 0.026(6) -0.006(5) 0.006(5) 0.017(5)
C24 0.021(5) 0.061(7) 0.039(7) -0.003(4) 0.011(5) 0.017(5)
C25 0.022(5) 0.052(6) 0.024(6) -0.004(4) 0.012(4) 0.003(4)
C26 0.031(5) 0.063(7) 0.021(5) -0.010(5) 0.009(4) 0.002(5)
C27 0.053(8) 0.076(8) 0.033(7) -0.031(6) 0.013(6) -0.003(6)
C28 0.037(7) 0.076(8) 0.048(8) -0.021(6) 0.025(6) -0.002(6)
C29 0.023(6) 0.078(8) 0.043(8) -0.013(5) 0.009(5) -0.008(6)
C30 0.033(6) 0.052(6) 0.036(7) -0.003(5) 0.018(5) 0.004(5)
C31 0.029(6) 0.042(5) 0.023(6) -0.003(4) 0.010(4) -0.002(4)
C32 0.023(5) 0.069(7) 0.026(6) 0.001(4) 0.011(4) -0.000(5)
C33 0.028(7) 0.093(10) 0.032(8) 0.006(6) 0.016(6) -0.006(6)
C34 0.032(7) 0.110(12) 0.047(8) 0.003(7) 0.013(6) -0.035(8)
C35 0.049(8) 0.073(9) 0.062(9) 0.011(6) 0.004(7) -0.035(7)
C36 0.035(7) 0.065(8) 0.048(8) 0.005(5) 0.004(6) -0.024(6)
C37 0.050(8) 0.092(10) 0.035(7) -0.007(7) 0.020(6) 0.014(7)
C38 0.058(9) 0.120(13) 0.017(7) 0.013(8) 0.012(6) -0.015(7)
C39 0.046(3) 0.048(3) 0.047(3) 0.0013(10) 0.0145(13) -0.0005(10)
C40 0.047(6) 0.048(6) 0.047(6) 0.0008(14) 0.015(2) -0.0002(14)
C41 0.060(4) 0.061(4) 0.060(4) 0.0008(10) 0.0183(15) -0.0004(10)
C42 0.042(5) 0.043(5) 0.042(5) 0.0007(14) 0.013(2) -0.0004(14)
C51 0.022(6) 0.071(7) 0.017(6) 0.002(4) 0.001(4) -0.010(4)
C52 0.027(6) 0.066(8) 0.049(8) -0.008(5) 0.010(5) -0.024(6)
C53 0.046(8) 0.087(10) 0.054(9) 0.016(7) -0.000(7) -0.038(8)
C54 0.043(8) 0.140(16) 0.042(9) 0.015(9) 0.012(7) -0.050(9)
C55 0.030(7) 0.120(13) 0.025(7) -0.002(6) 0.015(6) -0.016(7)
C56 0.030(6) 0.081(8) 0.025(6) 0.003(5) 0.011(5) -0.002(5)
C57 0.029(6) 0.050(6) 0.021(6) -0.002(4) 0.006(4) -0.006(4)
C58 0.045(7) 0.058(7) 0.042(8) -0.011(5) 0.006(6) 0.008(5)
C59 0.067(10) 0.085(10) 0.052(9) -0.038(8) 0.019(7) 0.017(7)
C60 0.043(8) 0.092(10) 0.052(9) -0.027(7) 0.020(6) -0.013(7)
C61 0.023(5) 0.065(7) 0.038(7) -0.010(5) 0.011(5) -0.005(5)
C62 0.021(5) 0.068(7) 0.024(6) -0.004(4) 0.004(5) -0.008(5)
C63 0.019(5) 0.064(7) 0.026(6) -0.006(4) 0.007(4) 0.009(5)
C64 0.012(4) 0.069(7) 0.023(6) -0.010(4) 0.004(4) 0.010(5)
C65 0.037(6) 0.064(7) 0.036(7) -0.005(5) 0.007(5) 0.012(5)
C66 0.030(6) 0.088(10) 0.033(7) -0.007(6) 0.007(5) 0.022(6)
C67 0.028(6) 0.097(10) 0.017(6) -0.003(6) 0.005(5) 0.018(6)
C68 0.031(6) 0.073(8) 0.036(7) -0.004(5) 0.017(5) -0.002(6)
C69 0.024(5) 0.040(5) 0.030(6) -0.004(4) 0.006(4) 0.004(4)
C70 0.021(5) 0.040(5) 0.020(5) 0.002(4) 0.003(4) 0.001(4)
C71 0.032(5) 0.040(5) 0.028(6) -0.005(4) 0.014(4) 0.001(4)
C72 0.025(5) 0.042(5) 0.033(6) -0.004(4) 0.008(4) 0.001(4)
C73 0.020(5) 0.054(6) 0.041(7) -0.005(4) 0.011(5) 0.006(5)
C74 0.024(5) 0.047(5) 0.032(6) -0.002(4) 0.007(4) 0.009(4)
C75 0.039(6) 0.059(6) 0.017(5) -0.012(5) 0.006(4) -0.000(4)
C76 0.038(6) 0.087(9) 0.027(6) -0.006(6) 0.012(5) 0.010(6)
C77 0.046(7) 0.082(9) 0.029(7) -0.030(7) 0.010(5) 0.006(6)
C78 0.073(10) 0.062(7) 0.027(7) -0.016(7) 0.016(6) 0.004(5)
C79 0.082(10) 0.040(6) 0.042(7) -0.005(6) 0.026(7) -0.003(5)
C80 0.055(7) 0.046(6) 0.034(6) -0.007(5) 0.016(5) -0.010(5)
C81 0.025(5) 0.055(6) 0.020(5) 0.007(4) 0.006(4) 0.005(4)
C82 0.023(5) 0.047(6) 0.026(6) -0.000(4) 0.004(4) -0.001(4)
C83 0.037(6) 0.060(7) 0.019(6) 0.009(5) 0.008(5) 0.005(5)
C84 0.049(7) 0.069(8) 0.028(6) 0.022(6) 0.018(5) 0.017(5)
C85 0.085(12) 0.048(7) 0.057(10) 0.023(7) 0.039(9) 0.017(6)
C86 0.079(10) 0.040(6) 0.041(7) 0.017(6) 0.025(7) 0.002(5)
C87 0.053(9) 0.111(13) 0.038(9) 0.004(8) 0.019(7) -0.013(8)
C88 0.037(7) 0.118(12) 0.041(8) -0.009(7) 0.016(6) 0.033(8)
C89 0.047(3) 0.051(3) 0.048(3) 0.0015(14) 0.0151(16) -0.0006(14)
C90 0.069(4) 0.071(4) 0.070(4) 0.0005(14) 0.0217(19) -0.0006(14)
C91 0.058(4) 0.060(4) 0.058(4) 0.0008(14) 0.0178(17) -0.0007(14)

loop_
_atom_type_symbol
_atom_type_description
_atom_type_scat_dispersion_real
_atom_type_scat_dispersion_imag
_atom_type_scat_source
C C 0.0033 0.0016
;
International Tables for Crystallography
(Vol. C, Tables 4.2.6.8 and 6.1.1.4)
;
H H 0.0000 0.0000
;
International Tables for Crystallography
(Vol. C, Table 6.1.1.4)
;
F F 0.0171 0.0103
;
International Tables for Crystallography
(Vol. C, Tables 4.2.6.8 and 6.1.1.4)
;
O O 0.0106 0.0060
;
International Tables for Crystallography
(Vol. C, Tables 4.2.6.8 and 6.1.1.4)
;
P P 0.1023 0.0942
;
International Tables for Crystallography
(Vol. C, Tables 4.2.6.8 and 6.1.1.4)
;
Pd Pd -0.9988 1.0072
;
International Tables for Crystallography
(Vol. C, Tables 4.2.6.8 and 6.1.1.4)
;

loop_
_geom_angle_atom_site_label_1
_geom_angle_atom_site_label_2
_geom_angle_atom_site_label_3
_geom_angle
_geom_angle_publ_flag
P1 Pd1 P2 106.62(9) yes
P1 Pd1 C39 157.6(4) yes
P1 Pd1 C40 121.1(8) yes
P1 Pd1 C41 91.1(5) yes
P1 Pd1 C42 122.0(8) yes
P2 Pd1 C39 95.3(3) yes
P2 Pd1 C40 127.8(7) yes
P2 Pd1 C41 161.0(4) yes
P2 Pd1 C42 130.9(8) yes
C39 Pd1 C41 66.6(6) yes
C39 Pd1 C42 37.3(8) yes
C41 Pd1 C42 33.6(10) yes
P51 Pd51 P52 104.82(9) yes
P51 Pd51 C89 96.3(3) yes
P51 Pd51 C90 131.3(6) yes
P51 Pd51 C91 162.3(4) yes
P52 Pd51 C89 157.7(4) yes
P52 Pd51 C90 122.8(5) yes
P52 Pd51 C91 91.7(5) yes
C89 Pd51 C90 39.0(6) yes
C89 Pd51 C91 66.6(6) yes
C90 Pd51 C91 34.9(7) yes
Pd1 P1 C1 112.8(5) yes
Pd1 P1 C7 106.4(4) yes
Pd1 P1 C13 121.1(3) yes
C1 P1 C7 106.3(5) yes
C1 P1 C13 102.9(5) yes
C7 P1 C13 106.4(5) yes
Pd1 P2 C20 122.5(4) yes
Pd1 P2 C25 109.4(4) yes
Pd1 P2 C31 107.4(3) yes
C20 P2 C25 105.6(5) yes
C20 P2 C31 103.8(5) yes
C25 P2 C31 107.1(5) yes
F1 P3 F2 88.8(6) yes
F1 P3 F3 90.3(7) yes
F1 P3 F4 176.5(5) yes
F1 P3 F5 90.5(6) yes
F1 P3 F6 91.3(5) yes
F2 P3 F3 91.4(6) yes
F2 P3 F4 88.0(6) yes
F2 P3 F5 177.4(6) yes
F2 P3 F6 87.5(5) yes
F3 P3 F4 91.1(7) yes
F3 P3 F5 91.1(6) yes
F3 P3 F6 178.0(6) yes
F4 P3 F5 92.6(6) yes
F4 P3 F6 87.2(5) yes
F5 P3 F6 90.0(5) yes
F7 P4 F8 91.5(6) yes
F7 P4 F9 88.5(6) yes
F7 P4 F10 177.8(6) yes
F7 P4 F11 89.6(5) yes
F7 P4 F12 91.3(7) yes
F8 P4 F9 87.9(5) yes
F8 P4 F10 90.2(6) yes
F8 P4 F11 176.8(5) yes
F8 P4 F12 93.5(6) yes
F9 P4 F10 90.2(6) yes
F9 P4 F11 89.1(5) yes
F9 P4 F12 178.6(6) yes
F10 P4 F11 88.6(6) yes
F10 P4 F12 90.0(8) yes
F11 P4 F12 89.5(6) yes
Pd51 P51 C51 108.0(3) yes
Pd51 P51 C57 111.1(4) yes
Pd51 P51 C63 121.1(4) yes
C51 P51 C57 107.3(6) yes
C51 P51 C63 103.3(5) yes
C57 P51 C63 105.1(5) yes
Pd51 P52 C70 118.4(4) yes
Pd51 P52 C75 116.4(4) yes
Pd51 P52 C81 107.1(4) yes
C70 P52 C75 102.4(5) yes
C70 P52 C81 107.4(5) yes
C75 P52 C81 103.9(5) yes
C14 O14 C19 116.4(7) yes
C18 O18 C37 117.8(9) yes
C21 O21 C38 120.3(11) yes
C64 O64 C69 115.5(7) yes
C68 O68 C87 117.0(12) yes
C71 O71 C88 119.0(9) yes
P1 C1 C2 121.9(10) yes
P1 C1 C6 120.7(10) yes
C2 C1 C6 117.4(11) yes
C1 C2 C3 119.2(16) yes
C2 C3 C4 119.4(19) yes
C3 C4 C5 121.5(19) yes
C4 C5 C6 117(2) yes
C1 C6 C5 125.6(17) yes
P1 C7 C8 123.0(8) yes
P1 C7 C12 117.3(9) yes
C8 C7 C12 119.6(11) yes
C7 C8 C9 120.5(11) yes
C8 C9 C10 118.9(13) yes
C9 C10 C11 120.9(15) yes
C10 C11 C12 118.9(13) yes
C7 C12 C11 121.1(13) yes
P1 C13 C14 117.0(8) yes
P1 C13 C18 126.6(7) yes
C14 C13 C18 116.4(8) yes
O14 C14 C13 113.8(7) yes
O14 C14 C15 123.0(10) yes
C13 C14 C15 123.2(10) yes
C14 C15 C16 117.4(10) yes
C15 C16 C17 121.7(9) yes
C16 C17 C18 119.5(12) yes
O18 C18 C13 115.7(8) yes
O18 C18 C17 122.8(11) yes
C13 C18 C17 121.4(10) yes
O14 C19 C20 117.7(9) yes
O14 C19 C24 117.9(10) yes
C20 C19 C24 124.4(11) yes
P2 C20 C19 121.7(9) yes
P2 C20 C21 122.1(8) yes
C19 C20 C21 116.3(10) yes
O21 C21 C20 116.4(10) yes
O21 C21 C22 124.2(11) yes
C20 C21 C22 119.4(11) yes
C21 C22 C23 120.8(12) yes
C22 C23 C24 119.9(12) yes
C19 C24 C23 118.4(11) yes
P2 C25 C26 117.6(7) yes
P2 C25 C30 122.8(9) yes
C26 C25 C30 119.5(11) yes
C25 C26 C27 119.4(9) yes
C26 C27 C28 120.0(12) yes
C27 C28 C29 120.3(13) yes
C28 C29 C30 120.4(10) yes
C25 C30 C29 120.3(11) yes
P2 C31 C32 118.2(8) yes
P2 C31 C36 123.6(10) yes
C32 C31 C36 118.1(12) yes
C31 C32 C33 120.1(12) yes
C32 C33 C34 121.6(14) yes
C33 C34 C35 119.7(15) yes
C34 C35 C36 117.8(14) yes
C31 C36 C35 122.6(14) yes
Pd1 C39 C42 67.7(12) yes
Pd1 C41 C42 69.6(13) yes
Pd1 C42 C39 75.0(11) yes
Pd1 C42 C41 76.9(14) yes
C39 C42 C41 133(2) yes
P51 C51 C52 123.4(10) yes
P51 C51 C56 115.8(10) yes
C52 C51 C56 120.6(12) yes
C51 C52 C53 118.0(13) yes
C52 C53 C54 122.7(16) yes
C53 C54 C55 118.9(17) yes
C54 C55 C56 120.8(15) yes
C51 C56 C55 118.9(14) yes
P51 C57 C58 120.0(9) yes
P51 C57 C62 121.8(9) yes
C58 C57 C62 118.2(12) yes
C57 C58 C59 122.4(11) yes
C58 C59 C60 118.2(14) yes
C59 C60 C61 120.4(14) yes
C60 C61 C62 120.5(10) yes
C57 C62 C61 120.3(11) yes
P51 C63 C64 120.0(9) yes
P51 C63 C68 122.4(9) yes
C64 C63 C68 117.4(10) yes
O64 C64 C63 119.0(10) yes
O64 C64 C65 117.8(11) yes
C63 C64 C65 123.1(11) yes
C64 C65 C66 117.4(12) yes
C65 C66 C67 121.1(13) yes
C66 C67 C68 121.5(13) yes
O68 C68 C63 115.9(11) yes
O68 C68 C67 124.9(13) yes
C63 C68 C67 119.0(12) yes
O64 C69 C70 114.3(8) yes
O64 C69 C74 121.7(10) yes
C70 C69 C74 123.9(11) yes
P52 C70 C69 115.8(8) yes
P52 C70 C71 128.1(8) yes
C69 C70 C71 116.1(8) yes
O71 C71 C70 115.2(8) yes
O71 C71 C72 123.9(11) yes
C70 C71 C72 120.8(10) yes
C71 C72 C73 120.3(11) yes
C72 C73 C74 120.7(9) yes
C69 C74 C73 118.1(11) yes
P52 C75 C76 123.8(10) yes
P52 C75 C80 119.1(9) yes
C76 C75 C80 117.1(11) yes
C75 C76 C77 121.6(13) yes
C76 C77 C78 118.9(13) yes
C77 C78 C79 122.3(13) yes
C78 C79 C80 119.1(14) yes
C75 C80 C79 120.9(13) yes
P52 C81 C82 124.2(9) yes
P52 C81 C86 118.1(9) yes
C82 C81 C86 117.7(11) yes
C81 C82 C83 121.2(10) yes
C82 C83 C84 119.6(11) yes
C83 C84 C85 121.1(13) yes
C84 C85 C86 119.9(13) yes
C81 C86 C85 120.3(12) yes
Pd51 C89 C90 70.0(9) yes
Pd51 C90 C89 70.9(8) yes
Pd51 C90 C91 73.1(10) yes
C89 C90 C91 120.4(16) yes
Pd51 C91 C90 72.0(10) yes
P1 Pd1 H41A 82.274 no
P2 Pd1 H41A 160.862 no
C40 Pd1 H41A 54.121 no
C1 C2 H2 120.419 no
C3 C2 H2 120.405 no
C2 C3 H3 120.313 no
C4 C3 H3 120.299 no
C3 C4 H4 119.267 no
C5 C4 H4 119.278 no
C4 C5 H5 121.560 no
C6 C5 H5 121.558 no
C1 C6 H6 117.187 no
C5 C6 H6 117.189 no
C7 C8 H8 119.738 no
C9 C8 H8 119.729 no
C8 C9 H9 120.576 no
C10 C9 H9 120.561 no
C9 C10 H10 119.566 no
C11 C10 H10 119.562 no
C10 C11 H11 120.564 no
C12 C11 H11 120.568 no
C7 C12 H12 119.432 no
C11 C12 H12 119.422 no
C14 C15 H15 121.298 no
C16 C15 H15 121.285 no
C15 C16 H16 119.122 no
C17 C16 H16 119.130 no
C16 C17 H17 120.254 no
C18 C17 H17 120.251 no
C21 C22 H22 119.600 no
C23 C22 H22 119.603 no
C22 C23 H23 120.051 no
C24 C23 H23 120.052 no
C19 C24 H24 120.778 no
C23 C24 H24 120.773 no
C25 C26 H26 120.298 no
C27 C26 H26 120.298 no
C26 C27 H27 119.987 no
C28 C27 H27 119.980 no
C27 C28 H28 119.825 no
C29 C28 H28 119.841 no
C28 C29 H29 119.816 no
C30 C29 H29 119.816 no
C25 C30 H30 119.866 no
C29 C30 H30 119.874 no
C31 C32 H32 119.961 no
C33 C32 H32 119.963 no
C32 C33 H33 119.174 no
C34 C33 H33 119.178 no
C33 C34 H34 120.155 no
C35 C34 H34 120.159 no
C34 C35 H35 121.089 no
C36 C35 H35 121.089 no
C31 C36 H36 118.721 no
C35 C36 H36 118.706 no
O18 C37 H37A 109.469 no
O18 C37 H37B 109.482 no
O18 C37 H37C 109.478 no
H37A C37 H37B 109.464 no
H37A C37 H37C 109.472 no
H37B C37 H37C 109.463 no
O21 C38 H38A 109.467 no
O21 C38 H38B 109.476 no
O21 C38 H38C 109.472 no
H38A C38 H38B 109.467 no
H38A C38 H38C 109.465 no
H38B C38 H38C 109.479 no
Pd1 C39 H39C 74.299 no
Pd1 C39 H39D 130.518 no
C42 C39 H39C 119.988 no
C42 C39 H39D 120.002 no
H39C C39 H39D 120.010 no
Pd1 C40 H40A 133.496 no
Pd1 C41 H41C 72.592 no
Pd1 C41 H41D 130.404 no
C42 C41 H41C 120.000 no
C42 C41 H41D 119.995 no
H41C C41 H41D 120.005 no
Pd1 C42 H42A 127.731 no
C39 C42 H42A 113.435 no
C41 C42 H42A 113.435 no
C51 C52 H52 121.016 no
C53 C52 H52 121.034 no
C52 C53 H53 118.668 no
C54 C53 H53 118.667 no
C53 C54 H54 120.571 no
C55 C54 H54 120.572 no
C54 C55 H55 119.601 no
C56 C55 H55 119.595 no
C51 C56 H56 120.530 no
C55 C56 H56 120.528 no
C57 C58 H58 118.818 no
C59 C58 H58 118.830 no
C58 C59 H59 120.879 no
C60 C59 H59 120.896 no
C59 C60 H60 119.803 no
C61 C60 H60 119.812 no
C60 C61 H61 119.764 no
C62 C61 H61 119.763 no
C57 C62 H62 119.853 no
C61 C62 H62 119.848 no
C64 C65 H65 121.290 no
C66 C65 H65 121.302 no
C65 C66 H66 119.464 no
C67 C66 H66 119.474 no
C66 C67 H67 119.251 no
C68 C67 H67 119.249 no
C71 C72 H72 119.834 no
C73 C72 H72 119.847 no
C72 C73 H73 119.664 no
C74 C73 H73 119.676 no
C69 C74 H74 120.929 no
C73 C74 H74 120.921 no
C75 C76 H76 119.189 no
C77 C76 H76 119.201 no
C76 C77 H77 120.577 no
C78 C77 H77 120.571 no
C77 C78 H78 118.849 no
C79 C78 H78 118.844 no
C78 C79 H79 120.477 no
C80 C79 H79 120.457 no
C75 C80 H80 119.536 no
C79 C80 H80 119.528 no
C81 C82 H82 119.409 no
C83 C82 H82 119.420 no
C82 C83 H83 120.211 no
C84 C83 H83 120.193 no
C83 C84 H84 119.455 no
C85 C84 H84 119.445 no
C84 C85 H85 120.051 no
C86 C85 H85 120.039 no
C81 C86 H86 119.862 no
C85 C86 H86 119.854 no
O68 C87 H87A 109.473 no
O68 C87 H87B 109.472 no
O68 C87 H87C 109.472 no
H87A C87 H87B 109.478 no
H87A C87 H87C 109.463 no
H87B C87 H87C 109.468 no
O71 C88 H88A 109.459 no
O71 C88 H88B 109.474 no
O71 C88 H88C 109.472 no
H88A C88 H88B 109.474 no
H88A C88 H88C 109.468 no
H88B C88 H88C 109.481 no
Pd51 C89 H89A 73.470 no
Pd51 C89 H89B 128.780 no
C90 C89 H89A 120.003 no
C90 C89 H89B 119.999 no
H89A C89 H89B 119.998 no
Pd51 C90 H90A 128.400 no
C89 C90 H90A 119.796 no
C91 C90 H90A 119.800 no
Pd51 C91 H91A 71.445 no
Pd51 C91 H91B 128.861 no
C90 C91 H91A 120.002 no
C90 C91 H91B 120.000 no
H91A C91 H91B 119.998 no

loop_
_geom_bond_atom_site_label_1
_geom_bond_atom_site_label_2
_geom_bond_distance
_geom_bond_publ_flag
Pd1 P1 2.322(3) yes
Pd1 P2 2.350(3) yes
Pd1 C39 2.205(14) yes
Pd1 C40 2.16(2) yes
Pd1 C41 2.196(15) yes
Pd1 C42 2.11(2) yes
Pd51 P51 2.349(3) yes
Pd51 P52 2.312(3) yes
Pd51 C89 2.196(13) yes
Pd51 C90 2.183(17) yes
Pd51 C91 2.196(14) yes
P1 C1 1.799(11) yes
P1 C7 1.822(12) yes
P1 C13 1.816(9) yes
P2 C20 1.814(10) yes
P2 C25 1.813(12) yes
P2 C31 1.830(13) yes
P3 F1 1.582(11) yes
P3 F2 1.582(10) yes
P3 F3 1.573(12) yes
P3 F4 1.579(13) yes
P3 F5 1.568(12) yes
P3 F6 1.603(9) yes
P4 F7 1.603(12) yes
P4 F8 1.570(11) yes
P4 F9 1.583(11) yes
P4 F10 1.583(14) yes
P4 F11 1.581(8) yes
P4 F12 1.565(13) yes
P51 C51 1.817(13) yes
P51 C57 1.799(13) yes
P51 C63 1.840(11) yes
P52 C70 1.806(9) yes
P52 C75 1.817(12) yes
P52 C81 1.810(12) yes
O14 C14 1.390(13) yes
O14 C19 1.412(14) yes
O18 C18 1.363(14) yes
O18 C37 1.436(19) yes
O21 C21 1.339(16) yes
O21 C38 1.430(19) yes
O64 C64 1.386(14) yes
O64 C69 1.405(14) yes
O68 C68 1.360(17) yes
O68 C87 1.45(2) yes
O71 C71 1.348(14) yes
O71 C88 1.421(19) yes
C1 C2 1.382(19) yes
C1 C6 1.39(2) yes
C2 C3 1.42(2) yes
C3 C4 1.40(4) yes
C4 C5 1.37(4) yes
C5 C6 1.35(3) yes
C7 C8 1.389(16) yes
C7 C12 1.383(16) yes
C8 C9 1.395(19) yes
C9 C10 1.41(2) yes
C10 C11 1.38(2) yes
C11 C12 1.40(2) yes
C13 C14 1.398(15) yes
C13 C18 1.402(16) yes
C14 C15 1.397(12) yes
C15 C16 1.389(18) yes
C16 C17 1.370(18) yes
C17 C18 1.397(13) yes
C19 C20 1.371(16) yes
C19 C24 1.387(16) yes
C20 C21 1.427(17) yes
C21 C22 1.403(18) yes
C22 C23 1.39(2) yes
C23 C24 1.378(18) yes
C25 C26 1.416(16) yes
C25 C30 1.383(14) yes
C26 C27 1.386(19) yes
C27 C28 1.385(17) yes
C28 C29 1.38(2) yes
C29 C30 1.379(19) yes
C31 C32 1.379(17) yes
C31 C36 1.382(16) yes
C32 C33 1.37(2) yes
C33 C34 1.36(2) yes
C34 C35 1.40(2) yes
C35 C36 1.38(2) yes
C39 C42 1.38(3) yes
C41 C42 1.25(4) yes
C51 C52 1.386(18) yes
C51 C56 1.413(19) yes
C52 C53 1.41(2) yes
C53 C54 1.38(2) yes
C54 C55 1.38(3) yes
C55 C56 1.41(2) yes
C57 C58 1.361(18) yes
C57 C62 1.414(14) yes
C58 C59 1.41(2) yes
C59 C60 1.401(19) yes
C60 C61 1.37(2) yes
C61 C62 1.392(18) yes
C63 C64 1.378(17) yes
C63 C68 1.406(19) yes
C64 C65 1.402(17) yes
C65 C66 1.39(2) yes
C66 C67 1.34(2) yes
C67 C68 1.412(19) yes
C69 C70 1.409(15) yes
C69 C74 1.370(13) yes
C70 C71 1.408(16) yes
C71 C72 1.394(13) yes
C72 C73 1.383(17) yes
C73 C74 1.390(17) yes
C75 C76 1.386(18) yes
C75 C80 1.414(19) yes
C76 C77 1.40(2) yes
C77 C78 1.37(2) yes
C78 C79 1.35(2) yes
C79 C80 1.402(16) yes
C81 C82 1.377(16) yes
C81 C86 1.388(16) yes
C82 C83 1.388(17) yes
C83 C84 1.371(18) yes
C84 C85 1.33(2) yes
C85 C86 1.42(2) yes
C89 C90 1.46(2) yes
C90 C91 1.31(3) yes
Pd1 H41A 2.025 no
C2 H2 0.950 no
C3 H3 0.950 no
C4 H4 0.950 no
C5 H5 0.950 no
C6 H6 0.950 no
C8 H8 0.950 no
C9 H9 0.950 no
C10 H10 0.950 no
C11 H11 0.950 no
C12 H12 0.950 no
C15 H15 0.950 no
C16 H16 0.950 no
C17 H17 0.950 no
C22 H22 0.950 no
C23 H23 0.950 no
C24 H24 0.950 no
C26 H26 0.950 no
C27 H27 0.950 no
C28 H28 0.950 no
C29 H29 0.950 no
C30 H30 0.950 no
C32 H32 0.950 no
C33 H33 0.950 no
C34 H34 0.950 no
C35 H35 0.950 no
C36 H36 0.950 no
C37 H37A 0.980 no
C37 H37B 0.980 no
C37 H37C 0.980 no
C38 H38A 0.980 no
C38 H38B 0.980 no
C38 H38C 0.980 no
C39 H39C 0.950 no
C39 H39D 0.950 no
C40 H40A 0.950 no
C41 H41C 0.950 no
C41 H41D 0.950 no
C42 H42A 0.950 no
C52 H52 0.950 no
C53 H53 0.950 no
C54 H54 0.950 no
C55 H55 0.950 no
C56 H56 0.950 no
C58 H58 0.950 no
C59 H59 0.950 no
C60 H60 0.950 no
C61 H61 0.950 no
C62 H62 0.950 no
C65 H65 0.950 no
C66 H66 0.950 no
C67 H67 0.950 no
C72 H72 0.950 no
C73 H73 0.950 no
C74 H74 0.950 no
C76 H76 0.950 no
C77 H77 0.950 no
C78 H78 0.950 no
C79 H79 0.950 no
C80 H80 0.950 no
C82 H82 0.950 no
C83 H83 0.950 no
C84 H84 0.950 no
C85 H85 0.950 no
C86 H86 0.950 no
C87 H87A 0.980 no
C87 H87B 0.980 no
C87 H87C 0.980 no
C88 H88A 0.980 no
C88 H88B 0.980 no
C88 H88C 0.980 no
C89 H89A 0.950 no
C89 H89B 0.950 no
C90 H90A 0.950 no
C91 H91A 0.950 no
C91 H91B 0.950 no

loop_
_geom_contact_atom_site_label_1
_geom_contact_atom_site_label_2
_geom_contact_distance
_geom_contact_publ_flag
_geom_contact_site_symmetry_2
Pd1 O14 3.325(6) no .
Pd1 C6 3.554(15) no .
Pd1 C12 3.577(17) no .
Pd1 C26 3.566(11) no .
Pd51 O64 3.318(7) no .
Pd51 C86 3.569(17) no .
P1 O14 2.809(8) no .
P1 O18 3.092(9) no .
P2 O14 2.997(7) no .
P2 O21 3.016(9) no .
P2 C14 3.598(10) no .
P51 O64 3.005(8) no .
P51 O68 3.026(9) no .
P51 C69 3.494(11) no .
P52 O64 2.796(8) no .
P52 O71 3.105(9) no .
O14 C1 3.265(12) no .
O18 C7 2.702(13) no .
O18 C8 3.063(12) no .
O18 C12 3.198(16) no .
O18 C14 3.596(15) no .
O21 C19 3.570(15) no .
O21 C25 3.512(16) no .
O21 C30 3.465(18) no .
O21 C31 2.710(12) no .
O21 C32 3.108(12) no .
O21 C36 3.236(15) no .
O64 C75 3.183(13) no .
O68 C51 2.693(13) no .
O68 C52 3.230(15) no .
O68 C56 3.086(13) no .
O68 C57 3.531(17) no .
O68 C62 3.442(17) no .
O68 C64 3.587(16) no .
O71 C69 3.593(15) no .
O71 C81 2.705(12) no .
O71 C82 3.165(11) no .
O71 C86 3.059(16) no .
C1 C4 2.78(2) no .
C1 C8 3.137(17) no .
C1 C14 3.485(13) no .
C2 C5 2.82(3) no .
C2 C7 3.556(15) no .
C2 C8 3.455(16) no .
C2 C13 3.127(14) no .
C3 C6 2.72(3) no .
C6 C41 3.47(2) no .
C7 C10 2.78(2) no .
C7 C18 3.250(13) no .
C7 C41 3.33(2) no .
C8 C11 2.793(18) no .
C9 C12 2.78(2) no .
C12 C13 3.535(15) no .
C13 C16 2.803(13) no .
C13 C19 3.570(17) no .
C14 C17 2.755(17) no .
C14 C20 3.203(16) no .
C14 C24 3.197(18) no .
C15 C18 2.790(16) no .
C15 C19 2.856(17) no .
C15 C24 3.237(18) no .
C17 C37 2.86(2) no .
C19 C22 2.732(17) no .
C20 C23 2.820(16) no .
C20 C30 3.108(17) no .
C20 C32 3.284(15) no .
C21 C24 2.794(18) no .
C21 C30 3.564(19) no .
C21 C31 3.157(15) no .
C21 C32 3.377(15) no .
C22 C38 2.88(2) no .
C25 C28 2.774(18) no .
C25 C36 3.204(19) no .
C26 C29 2.776(15) no .
C26 C31 3.565(19) no .
C26 C36 3.46(2) no .
C27 C30 2.778(19) no .
C31 C34 2.78(2) no .
C31 C39 3.139(16) no .
C32 C35 2.77(2) no .
C32 C39 3.277(18) no .
C33 C36 2.72(2) no .
C51 C54 2.80(2) no .
C51 C58 3.58(2) no .
C51 C68 3.142(16) no .
C51 C89 3.186(16) no .
C52 C55 2.80(2) no .
C52 C57 3.189(19) no .
C52 C58 3.49(2) no .
C53 C56 2.77(2) no .
C56 C63 3.254(17) no .
C56 C68 3.323(16) no .
C56 C89 3.272(18) no .
C57 C60 2.80(2) no .
C57 C69 3.598(15) no .
C58 C61 2.759(15) no .
C59 C62 2.78(2) no .
C62 C63 3.082(17) no .
C62 C68 3.56(2) no .
C62 C69 3.600(16) no .
C62 C74 3.545(16) no .
C63 C66 2.795(18) no .
C63 C69 3.124(17) no .
C63 C74 3.556(17) no .
C64 C67 2.728(17) no .
C64 C70 3.547(16) no .
C64 C74 2.816(16) no .
C65 C68 2.80(2) no .
C65 C69 3.244(19) no .
C65 C74 3.293(19) no .
C67 C87 2.86(2) no .
C69 C72 2.742(17) no .
C69 C75 3.410(14) no .
C70 C73 2.812(13) no .
C70 C80 3.059(15) no .
C70 C86 3.559(15) no .
C71 C74 2.796(17) no .
C71 C81 3.280(13) no .
C72 C88 2.87(2) no .
C75 C78 2.788(18) no .
C75 C82 3.087(17) no .
C76 C79 2.77(2) no .
C77 C80 2.77(2) no .
C80 C81 3.520(16) no .
C80 C82 3.428(16) no .
C81 C84 2.779(18) no .
C81 C91 3.33(2) no .
C82 C85 2.743(17) no .
C83 C86 2.742(18) no .
F1 C26 3.524(14) no .
F1 C39 3.447(16) no .
F1 C40 3.53(3) no .
F2 C4 3.29(2) no 1_565
F2 C72 3.477(17) no 2_574
F2 C87 3.13(2) no 1_565
F3 C23 3.594(17) no 2_474
F3 C56 3.351(17) no 2_474
F3 C89 3.41(2) no 2_474
F3 C90 3.41(3) no 2_474
F4 C72 3.529(14) no 2_574
F4 C73 3.575(17) no 2_574
F4 C84 3.437(19) no 1_564
F5 C15 3.339(15) no 2_474
F5 C23 3.185(17) no 2_474
F5 C24 3.212(14) no 2_474
F5 C40 3.25(3) no .
F6 C11 3.42(2) no .
F6 C12 3.398(16) no .
F6 C26 3.163(13) no .
F6 C27 3.305(14) no .
F6 C72 3.523(14) no 2_574
F7 C10 3.477(19) no 1_546
F7 C17 3.579(16) no 2_465
F8 C65 3.233(15) no 2_565
F8 C66 3.088(16) no 2_565
F8 C67 3.502(17) no 2_565
F8 C74 3.400(16) no 2_565
F9 C58 3.276(15) no .
F9 C59 3.482(16) no .
F9 C85 3.38(2) no .
F9 C86 3.262(16) no .
F10 C58 3.596(18) no .
F10 C89 3.522(18) no .
F11 C17 3.456(17) no 2_465
F11 C37 3.446(16) no 2_465
F11 C38 2.968(19) no 1_545
F11 C78 3.295(17) no 1_545
F12 C66 3.429(16) no 2_565
O14 C66 3.424(16) no .
O18 C59 3.418(19) no 2_564
O18 C60 3.511(19) no 2_564
O64 C23 3.549(16) no .
O71 C27 3.424(18) no 2_475
O71 C28 3.474(17) no 2_475
C3 C83 3.591(18) no 1_554
C4 F2 3.29(2) no 1_545
C5 C54 3.34(2) no 2_464
C5 C55 3.54(2) no 2_464
C10 F7 3.477(19) no 1_564
C11 F6 3.42(2) no .
C12 F6 3.398(16) no .
C15 F5 3.339(15) no 2_575
C17 F7 3.579(16) no 2_564
C17 F11 3.456(17) no 2_564
C19 C65 3.447(18) no .
C19 C66 3.266(16) no .
C22 C40 3.52(3) no 2_575
C23 F3 3.594(17) no 2_575
C23 F5 3.185(17) no 2_575
C23 O64 3.549(16) no .
C23 C64 3.356(16) no .
C23 C65 3.456(16) no .
C24 F5 3.212(14) no 2_575
C24 C64 3.483(16) no .
C24 C65 3.324(17) no .
C24 C66 3.418(15) no .
C26 F1 3.524(14) no .
C26 F6 3.163(13) no .
C27 F6 3.305(14) no .
C27 O71 3.424(18) no 2_574
C28 O71 3.474(17) no 2_574
C28 C54 3.55(2) no 1_565
C28 C80 3.48(2) no 2_574
C33 C77 3.511(17) no 2_474
C37 F11 3.446(16) no 2_564
C37 C59 3.53(2) no 2_564
C38 F11 2.968(19) no 1_565
C39 F1 3.447(16) no .
C40 F1 3.53(3) no .
C40 F5 3.25(3) no .
C40 C22 3.52(3) no 2_474
C54 C5 3.34(2) no 2_565
C54 C28 3.55(2) no 1_545
C55 C5 3.54(2) no 2_565
C56 F3 3.351(17) no 2_575
C58 F9 3.276(15) no .
C58 F10 3.596(18) no .
C59 F9 3.482(16) no .
C59 O18 3.418(19) no 2_465
C59 C37 3.53(2) no 2_465
C60 O18 3.511(19) no 2_465
C64 C23 3.356(16) no .
C64 C24 3.483(16) no .
C65 F8 3.233(15) no 2_464
C65 C19 3.447(18) no .
C65 C23 3.456(16) no .
C65 C24 3.324(17) no .
C66 F8 3.088(16) no 2_464
C66 F12 3.429(16) no 2_464
C66 O14 3.424(16) no .
C66 C19 3.266(16) no .
C66 C24 3.418(15) no .
C67 F8 3.502(17) no 2_464
C72 F2 3.477(17) no 2_475
C72 F4 3.529(14) no 2_475
C72 F6 3.523(14) no 2_475
C73 F4 3.575(17) no 2_475
C74 F8 3.400(16) no 2_464
C77 C33 3.511(17) no 2_575
C78 F11 3.295(17) no 1_565
C80 C28 3.48(2) no 2_475
C83 C3 3.591(18) no 1_556
C84 F4 3.437(19) no 1_546
C85 F9 3.38(2) no .
C86 F9 3.262(16) no .
C87 F2 3.13(2) no 1_545
C87 C90 3.54(2) no 2_464
C89 F3 3.41(2) no 2_575
C89 F10 3.522(18) no .
C90 F3 3.41(3) no 2_575
C90 C87 3.54(2) no 2_565
Pd1 H6 2.9341 no .
Pd1 H12 3.2020 no .
Pd1 H26 3.1044 no .
Pd51 H58 3.1847 no .
Pd51 H76 3.2331 no .
Pd51 H86 3.1866 no .
P1 H2 2.9014 no .
P1 H6 2.8375 no .
P1 H8 2.9384 no .
P1 H12 2.7998 no .
P1 H41C 2.9257 no .
P1 H41D 3.4242 no .
P2 H26 2.8463 no .
P2 H30 2.9240 no .
P2 H32 2.8312 no .
P2 H36 2.9376 no .
P2 H39C 3.0141 no .
P51 H52 2.9609 no .
P51 H56 2.8082 no .
P51 H58 2.8154 no .
P51 H62 2.9217 no .
P51 H89A 3.1151 no .
P51 H89B 3.5771 no .
P52 H76 2.9408 no .
P52 H80 2.8688 no .
P52 H82 2.9378 no .
P52 H86 2.8212 no .
P52 H91A 2.9755 no .
P52 H91B 3.3857 no .
O14 H15 2.6718 no .
O14 H24 2.5703 no .
O18 H2 2.8758 no .
O18 H8 3.3074 no .
O18 H12 3.5337 no .
O18 H17 2.6367 no .
O21 H22 2.6445 no .
O21 H30 2.9774 no .
O21 H32 3.3408 no .
O21 H36 3.4936 no .
O64 H65 2.5756 no .
O64 H74 2.6250 no .
O68 H52 3.5873 no .
O68 H56 3.3274 no .
O68 H62 2.9182 no .
O68 H67 2.6722 no .
O71 H72 2.6381 no .
O71 H80 3.0425 no .
O71 H82 3.5263 no .
O71 H86 3.3340 no .
C1 H3 3.2736 no .
C1 H5 3.2897 no .
C1 H8 2.6707 no .
C1 H41A 3.0830 no .
C1 H41D 3.5273 no .
C2 H4 3.2923 no .
C2 H6 3.2191 no .
C2 H8 2.7835 no .
C3 H5 3.2882 no .
C3 H8 3.5835 no .
C4 H2 3.2972 no .
C4 H6 3.1699 no .
C5 H3 3.2763 no .
C6 H2 3.2409 no .
C6 H4 3.1783 no .
C6 H8 3.4340 no .
C6 H41A 2.6085 no .
C6 H41D 3.0522 no .
C7 H2 3.4981 no .
C7 H9 3.2761 no .
C7 H11 3.2779 no .
C7 H41A 3.3991 no .
C7 H41C 2.7053 no .
C7 H41D 3.4324 no .
C8 H2 3.4351 no .
C8 H10 3.2706 no .
C8 H12 3.2514 no .
C8 H37B 3.5798 no .
C8 H41C 3.4344 no .
C9 H11 3.2883 no .
C9 H37B 3.5546 no .
C10 H8 3.2739 no .
C10 H12 3.2512 no .
C10 H37B 3.5837 no .
C11 H9 3.2843 no .
C12 H8 3.2525 no .
C12 H10 3.2542 no .
C12 H26 3.5468 no .
C12 H37A 3.5900 no .
C12 H41C 2.8039 no .
C13 H2 2.7528 no .
C13 H12 3.4158 no .
C13 H15 3.3127 no .
C13 H17 3.2950 no .
C14 H2 3.5202 no .
C14 H16 3.2412 no .
C14 H24 3.2377 no .
C14 H30 3.5855 no .
C15 H17 3.2655 no .
C15 H24 3.2129 no .
C15 H30 3.4188 no .
C17 H15 3.2689 no .
C17 H37A 2.9267 no .
C17 H37C 2.6963 no .
C18 H2 2.9390 no .
C18 H16 3.2464 no .
C18 H37A 2.6096 no .
C18 H37B 3.2064 no .
C18 H37C 2.6617 no .
C19 H15 2.6146 no .
C19 H23 3.2399 no .
C19 H30 3.2692 no .
C20 H15 3.4783 no .
C20 H22 3.2978 no .
C20 H24 3.2863 no .
C20 H30 2.6346 no .
C20 H32 3.0187 no .
C21 H23 3.2824 no .
C21 H30 2.8967 no .
C21 H32 3.2356 no .
C21 H38A 2.5629 no .
C21 H38B 3.1871 no .
C21 H38C 2.7534 no .
C22 H24 3.2583 no .
C22 H38A 2.7538 no .
C22 H38C 2.9143 no .
C23 H15 3.5189 no .
C24 H15 2.6655 no .
C24 H22 3.2493 no .
C25 H27 3.2805 no .
C25 H29 3.2505 no .
C25 H36 2.7345 no .
C26 H12 2.9390 no .
C26 H28 3.2561 no .
C26 H30 3.2786 no .
C26 H36 2.7843 no .
C26 H39C 3.5537 no .
C27 H12 3.3798 no .
C27 H29 3.2545 no .
C28 H26 3.2586 no .
C28 H30 3.2504 no .
C29 H27 3.2552 no .
C30 H26 3.2760 no .
C30 H28 3.2498 no .
C30 H36 3.5961 no .
C31 H26 3.4498 no .
C31 H33 3.2370 no .
C31 H35 3.2748 no .
C31 H38B 3.5943 no .
C31 H39C 2.8505 no .
C31 H39D 2.9744 no .
C32 H34 3.2383 no .
C32 H36 3.2235 no .
C32 H38A 3.5574 no .
C32 H39C 3.3764 no .
C32 H39D 2.7589 no .
C33 H35 3.2483 no .
C33 H39D 3.2067 no .
C34 H32 3.2343 no .
C34 H36 3.2379 no .
C35 H33 3.2438 no .
C36 H26 3.3377 no .
C36 H32 3.2316 no .
C36 H34 3.2429 no .
C36 H38B 3.5201 no .
C36 H39C 3.1821 no .
C36 H39D 3.5417 no .
C37 H17 2.5870 no .
C38 H22 2.5939 no .
C39 H32 3.3950 no .
C39 H41C 2.6747 no .
C39 H41D 3.2371 no .
C41 H6 2.7850 no .
C41 H39C 2.7129 no .
C41 H39D 3.2178 no .
C42 H6 3.0600 no .
C51 H53 3.2467 no .
C51 H55 3.2934 no .
C51 H58 3.4470 no .
C51 H89A 3.0196 no .
C51 H89B 2.9265 no .
C52 H54 3.2992 no .
C52 H56 3.2879 no .
C52 H58 3.3363 no .
C52 H89A 3.3803 no .
C52 H89B 3.5121 no .
C53 H55 3.2320 no .
C54 H52 3.2975 no .
C54 H56 3.2823 no .
C55 H53 3.2258 no .
C55 H89B 3.1560 no .
C56 H52 3.2940 no .
C56 H54 3.2879 no .
C56 H87C 3.4863 no .
C56 H89A 3.5020 no .
C56 H89B 2.6880 no .
C57 H52 2.7679 no .
C57 H59 3.2764 no .
C57 H61 3.2899 no .
C58 H52 2.8208 no .
C58 H60 3.2710 no .
C58 H62 3.2397 no .
C58 H86 3.0145 no .
C59 H61 3.2604 no .
C59 H86 3.4540 no .
C60 H58 3.2643 no .
C60 H62 3.2492 no .
C61 H59 3.2622 no .
C62 H58 3.2411 no .
C62 H60 3.2525 no .
C63 H56 2.9835 no .
C63 H62 2.6005 no .
C63 H65 3.2982 no .
C63 H67 3.2828 no .
C63 H74 3.3647 no .
C64 H62 3.2847 no .
C64 H66 3.2462 no .
C64 H74 2.5750 no .
C65 H67 3.2284 no .
C65 H74 2.7083 no .
C66 H74 3.5531 no .
C67 H65 3.2344 no .
C67 H87A 2.7945 no .
C67 H87C 2.8115 no .
C68 H56 3.1756 no .
C68 H62 2.8749 no .
C68 H66 3.2563 no .
C68 H87A 2.6915 no .
C68 H87B 3.2022 no .
C68 H87C 2.5757 no .
C69 H62 3.4706 no .
C69 H65 3.3398 no .
C69 H73 3.2276 no .
C69 H80 3.2970 no .
C70 H72 3.2897 no .
C70 H74 3.3055 no .
C70 H80 2.6298 no .
C70 H86 3.4564 no .
C71 H73 3.2640 no .
C71 H80 2.9221 no .
C71 H88A 2.6242 no .
C71 H88B 3.1917 no .
C71 H88C 2.6361 no .
C72 H74 3.2702 no .
C72 H88A 2.6721 no .
C72 H88C 2.9833 no .
C74 H62 3.2281 no .
C74 H65 3.3460 no .
C74 H72 3.2647 no .
C75 H77 3.2881 no .
C75 H79 3.3074 no .
C75 H82 2.6117 no .
C75 H91B 3.5944 no .
C76 H78 3.2403 no .
C76 H80 3.2498 no .
C76 H82 3.2979 no .
C76 H91B 3.1982 no .
C77 H79 3.2362 no .
C78 H76 3.2372 no .
C78 H80 3.2278 no .
C79 H77 3.2352 no .
C79 H82 3.5315 no .
C80 H76 3.2523 no .
C80 H78 3.2312 no .
C80 H82 2.7850 no .
C81 H80 3.4646 no .
C81 H83 3.2630 no .
C81 H85 3.2862 no .
C81 H91A 2.7782 no .
C81 H91B 3.3615 no .
C82 H80 3.4462 no .
C82 H84 3.2415 no .
C82 H86 3.2292 no .
C82 H91A 3.5781 no .
C83 H85 3.2053 no .
C84 H82 3.2387 no .
C84 H86 3.2239 no .
C84 H88B 3.5490 no .
C85 H83 3.2003 no .
C85 H88B 3.5821 no .
C86 H58 3.5591 no .
C86 H82 3.2275 no .
C86 H84 3.2344 no .
C86 H91A 2.7916 no .
C87 H67 2.5746 no .
C88 H72 2.5995 no .
C89 H56 3.3615 no .
C89 H91A 2.5677 no .
C89 H91B 3.2782 no .
C90 H76 3.3123 no .
C91 H76 2.9714 no .
C91 H89A 2.6220 no .
C91 H89B 3.2567 no .
H2 H3 2.3782 no .
H2 H8 2.8851 no .
H3 H4 2.3484 no .
H4 H5 2.3358 no .
H5 H6 2.2770 no .
H6 H41A 1.8541 no .
H6 H42A 2.9188 no .
H6 H41C 3.3453 no .
H6 H41D 2.4668 no .
H8 H9 2.3494 no .
H9 H10 2.3609 no .
H10 H11 2.3353 no .
H11 H12 2.3478 no .
H12 H26 2.6384 no .
H12 H27 3.4270 no .
H12 H41C 2.8549 no .
H15 H16 2.3452 no .
H15 H24 2.6833 no .
H15 H30 3.3102 no .
H16 H17 2.3114 no .
H17 H37A 2.6496 no .
H17 H37B 3.5353 no .
H17 H37C 2.1612 no .
H22 H23 2.3340 no .
H22 H38A 2.3490 no .
H22 H38B 3.5692 no .
H22 H38C 2.4551 no .
H23 H24 2.3404 no .
H26 H27 2.3398 no .
H26 H36 2.7765 no .
H26 H39C 2.7739 no .
H27 H28 2.3320 no .
H28 H29 2.3265 no .
H29 H30 2.3250 no .
H32 H33 2.3112 no .
H32 H39D 2.9036 no .
H33 H34 2.2970 no .
H34 H35 2.3717 no .
H35 H36 2.3231 no .
H36 H39C 3.3939 no .
H52 H53 2.3540 no .
H52 H58 2.7421 no .
H52 H89A 3.5394 no .
H53 H54 2.3186 no .
H54 H55 2.3292 no .
H55 H56 2.3662 no .
H55 H89B 3.5444 no .
H56 H89B 2.8423 no .
H58 H59 2.3521 no .
H58 H86 2.6179 no .
H58 H89A 2.9428 no .
H59 H60 2.3617 no .
H59 H86 3.3918 no .
H60 H61 2.3120 no .
H61 H62 2.3363 no .
H62 H74 3.1855 no .
H65 H66 2.3492 no .
H65 H74 2.7860 no .
H66 H67 2.2741 no .
H67 H87A 2.2903 no .
H67 H87B 3.5459 no .
H67 H87C 2.4533 no .
H72 H73 2.3264 no .
H72 H88A 2.1441 no .
H72 H88B 3.5391 no .
H72 H88C 2.6984 no .
H73 H74 2.3484 no .
H76 H77 2.3485 no .
H76 H90A 3.1916 no .
H76 H91A 3.5571 no .
H76 H91B 2.5517 no .
H77 H78 2.3085 no .
H78 H79 2.2934 no .
H79 H80 2.3524 no .
H80 H82 2.9613 no .
H82 H83 2.3333 no .
H83 H84 2.3162 no .
H84 H85 2.2691 no .
H85 H86 2.3658 no .
H86 H91A 2.7793 no .
H89A H90A 2.9194 no .
H89A H91A 2.4183 no .
H89A H91B 3.5665 no .
H89B H90A 2.4105 no .
H89B H91A 3.5068 no .
H90A H91A 2.7976 no .
H90A H91B 2.2614 no .
H40A H41A 2.7022 no .
H39C H42A 2.8063 no .
H39C H41C 2.6316 no .
H39D H42A 2.2376 no .
H39D H41C 3.5933 no .
H42A H41C 2.6980 no .
H42A H41D 2.1002 no .
Pd1 H66 3.4779 no .
Pd1 H39A 2.0649 no .
Pd1 H39B 2.9508 no .
Pd1 H41B 2.9383 no .
Pd51 H23 3.5116 no .
P1 H41B 3.4497 no .
P2 H39A 3.0399 no .
P3 H4 3.3972 no 1_565
P3 H26 3.4306 no .
P3 H72 3.4935 no 2_574
P3 H40A 3.4431 no .
P4 H17 3.4563 no 2_465
P4 H58 3.4716 no .
P4 H78 3.4042 no 1_545
F1 H23 3.5789 no 2_474
F1 H26 2.7041 no .
F1 H36 3.4123 no .
F1 H87B 3.2593 no 1_565
F1 H90A 2.8964 no 2_474
F1 H39B 2.8746 no .
F1 H40A 2.9648 no .
F1 H39C 2.6478 no .
F2 H3 3.3632 no 1_565
F2 H4 2.5829 no 1_565
F2 H26 3.5586 no .
F2 H27 3.2630 no .
F2 H72 2.5906 no 2_574
F2 H87A 2.9305 no 1_565
F2 H87B 2.6812 no 1_565
F2 H87C 3.2971 no 1_565
F2 H88A 2.6542 no 2_574
F3 H4 2.8052 no 1_565
F3 H23 3.0229 no 2_474
F3 H24 3.3143 no 2_474
F3 H55 3.2879 no 2_474
F3 H56 2.8137 no 2_474
F3 H87A 3.5563 no 1_565
F3 H89B 2.8222 no 2_474
F3 H90A 2.8225 no 2_474
F4 H4 3.0581 no 1_565
F4 H15 3.4949 no 2_474
F4 H55 3.5812 no 2_474
F4 H72 2.8997 no 2_574
F4 H73 2.9897 no 2_574
F4 H84 2.5907 no 1_564
F4 H85 3.3991 no 1_564
F5 H15 2.4257 no 2_474
F5 H23 3.1474 no 2_474
F5 H24 3.2006 no 2_474
F5 H40A 2.3303 no .
F5 H39C 3.4555 no .
F5 H41C 3.4317 no .
F6 H11 2.9365 no .
F6 H12 2.8752 no .
F6 H26 2.4777 no .
F6 H27 2.7704 no .
F6 H72 3.0635 no 2_574
F6 H40A 3.4618 no .
F7 H10 2.5927 no 1_546
F7 H16 3.0842 no 2_465
F7 H17 2.8930 no 2_465
F7 H74 3.2495 no 2_565
F7 H78 2.7984 no 1_545
F8 H65 3.4184 no 2_565
F8 H66 3.2347 no 2_565
F8 H74 2.4884 no 2_565
F8 H89A 3.4444 no .
F9 H17 3.1403 no 2_465
F9 H58 2.5339 no .
F9 H59 2.9788 no .
F9 H85 2.8623 no .
F9 H86 2.6480 no .
F10 H38B 3.2510 no 1_545
F10 H38C 3.3910 no 1_545
F10 H52 3.2768 no .
F10 H58 2.7567 no .
F10 H89A 2.6889 no .
F11 H17 2.5280 no 2_465
F11 H37C 2.5192 no 2_465
F11 H38A 3.0986 no 1_545
F11 H38B 2.6304 no 1_545
F11 H38C 2.6925 no 1_545
F11 H58 3.4446 no .
F11 H59 3.2907 no .
F11 H78 2.4908 no 1_545
F12 H32 3.2751 no 2_565
F12 H38C 3.0583 no 1_545
F12 H65 3.5318 no 2_565
F12 H66 2.9396 no 2_565
F12 H77 3.3835 no 1_545
F12 H78 3.1953 no 1_545
F12 H39A 3.0255 no 2_565
F12 H39D 3.2360 no 2_565
F12 H42A 3.0099 no 2_565
O14 H66 3.1878 no .
O18 H59 2.7847 no 2_564
O18 H60 2.9480 no 2_564
O21 H53 3.4732 no 1_565
O21 H42A 3.2101 no 2_575
O64 H23 3.3981 no .
O68 H35 3.3692 no 1_545
O68 H90A 3.5561 no 2_464
O71 H27 2.7710 no 2_475
O71 H28 2.8692 no 2_475
C2 H60 3.0378 no 2_564
C2 H83 3.3091 no 1_554
C2 H88C 3.4641 no 2_564
C3 H60 3.5242 no 2_564
C3 H72 3.3457 no 2_564
C3 H83 2.8693 no 1_554
C3 H84 3.2785 no 1_554
C3 H87C 3.5601 no .
C3 H88A 3.5187 no 2_564
C3 H88C 3.0584 no 2_564
C4 H55 3.4248 no 2_464
C4 H67 3.4030 no .
C4 H83 3.0983 no 1_554
C4 H84 3.1952 no 1_554
C4 H87A 3.1648 no .
C4 H87C 3.4190 no .
C4 H89B 3.3082 no 2_464
C5 H54 3.3573 no 2_464
C5 H67 2.8241 no .
C5 H87A 3.3562 no .
C5 H89B 2.9532 no 2_464
C6 H66 3.4432 no .
C6 H67 2.9061 no .
C7 H41B 3.0536 no .
C8 H29 3.0756 no 2_474
C8 H60 3.3859 no 2_564
C8 H41B 3.3587 no .
C9 H29 3.1079 no 2_474
C9 H33 3.3627 no 2_574
C9 H82 3.5998 no 1_554
C10 H16 3.1708 no 2_474
C10 H33 3.1536 no 2_574
C10 H78 3.4271 no 1_554
C11 H16 3.3821 no 2_474
C12 H41B 3.3780 no .
C16 H79 3.5635 no 2_574
C17 H59 3.2211 no 2_564
C17 H78 3.3580 no 2_574
C17 H79 2.9121 no 2_574
C18 H59 3.1636 no 2_564
C18 H79 3.2967 no 2_574
C19 H65 3.5918 no .
C19 H66 3.2226 no .
C20 H65 3.4527 no .
C20 H66 3.5060 no .
C21 H65 3.4799 no .
C21 H40A 3.5733 no 2_575
C22 H65 3.4647 no .
C22 H40A 3.1564 no 2_575
C23 H56 3.5034 no .
C23 H65 3.5920 no .
C23 H40A 3.3161 no 2_575
C24 H56 3.1572 no .
C25 H53 3.3410 no 1_565
C27 H54 3.4687 no 1_565
C27 H80 3.2304 no 2_574
C27 H88A 3.2132 no 2_574
C28 H53 3.5928 no 1_565
C28 H54 2.7999 no 1_565
C28 H79 3.4253 no 2_574
C28 H80 2.9132 no 2_574
C28 H82 3.5047 no 2_574
C29 H53 3.2875 no 1_565
C29 H54 3.0448 no 1_565
C29 H79 3.5910 no 2_574
C29 H41B 3.1659 no 2_575
C29 H41D 3.2020 no 2_575
C30 H53 3.1297 no 1_565
C30 H41B 3.0871 no 2_575
C30 H41D 3.1617 no 2_575
C31 H39A 2.8666 no .
C31 H39B 2.9634 no .
C32 H65 3.3189 no .
C32 H77 3.3592 no 2_474
C32 H39A 2.7429 no .
C32 H39B 3.1620 no .
C33 H37B 2.9216 no 2_475
C33 H77 2.8989 no 2_474
C33 H39A 3.5642 no .
C33 H39B 3.5740 no .
C34 H37B 3.1329 no 2_475
C34 H77 3.2471 no 2_474
C34 H91B 3.5388 no 2_474
C35 H52 3.2042 no 1_565
C35 H91B 3.3685 no 2_474
C35 H39B 3.5613 no .
C36 H52 3.4312 no 1_565
C36 H53 3.2371 no 1_565
C36 H39B 3.1876 no .
C37 H33 3.5463 no 2_574
C37 H38A 3.1957 no 2_574
C37 H38B 3.5012 no 2_574
C37 H59 2.9582 no 2_564
C37 H60 3.5029 no 2_564
C37 H79 3.1930 no 2_574
C38 H37C 3.2748 no 2_475
C38 H42A 3.0011 no 2_575
C39 H22 3.3713 no 2_474
C39 H38C 3.4113 no 2_474
C39 H77 3.0046 no 2_474
C40 H22 3.4815 no 2_474
C40 H38C 3.5175 no 2_474
C40 H39A 2.0370 no .
C40 H39B 2.0370 no .
C40 H41B 1.9103 no .
C41 H29 3.4430 no 2_474
C41 H30 3.0840 no 2_474
C42 H22 3.5120 no 2_474
C42 H38C 2.9305 no 2_474
C52 H5 3.5807 no 2_565
C52 H35 3.3595 no 1_545
C52 H36 3.3859 no 1_545
C53 H5 3.1843 no 2_565
C53 H36 3.0863 no 1_545
C54 H5 2.9137 no 2_565
C54 H28 3.5936 no 1_545
C54 H88B 3.1515 no 2_564
C55 H4 3.2354 no 2_565
C55 H5 3.0792 no 2_565
C55 H88B 2.9936 no 2_564
C56 H5 3.5232 no 2_565
C56 H24 3.2646 no .
C57 H35 3.5551 no 1_545
C59 H2 3.4486 no 2_465
C59 H37C 3.0251 no 2_465
C60 H2 3.0619 no 2_465
C60 H34 2.9792 no 1_545
C61 H34 3.0750 no 1_545
C61 H35 3.4342 no 1_545
C61 H91B 3.1881 no 2_464
C62 H35 3.2257 no 1_545
C62 H91B 3.3712 no 2_464
C63 H24 3.4944 no .
C64 H23 3.3992 no .
C65 H32 3.1959 no .
C66 H24 3.5579 no .
C66 H32 3.4969 no .
C67 H24 3.5205 no .
C68 H24 3.5055 no .
C71 H27 3.0927 no 2_475
C72 H3 3.0824 no 2_465
C72 H27 3.2041 no 2_475
C73 H11 3.4811 no 2_475
C73 H84 3.5525 no 2_464
C76 H22 2.9690 no .
C77 H9 3.3378 no 1_556
C77 H22 2.9348 no .
C77 H33 3.3795 no 2_575
C77 H38A 3.5467 no .
C77 H38C 3.5009 no .
C77 H39B 3.3846 no 2_575
C77 H39D 2.9987 no 2_575
C78 H9 2.9543 no 1_556
C78 H10 3.1272 no 1_556
C78 H17 3.2662 no 2_475
C78 H37A 3.2787 no 2_475
C78 H38A 3.3625 no .
C79 H9 3.0003 no 1_556
C79 H17 3.3120 no 2_475
C79 H28 3.5173 no 2_475
C79 H37A 2.7564 no 2_475
C80 H9 3.4796 no 1_556
C80 H28 2.9812 no 2_475
C80 H37A 3.5366 no 2_475
C81 H61 3.5940 no 2_565
C82 H28 2.9338 no 2_475
C82 H61 3.0877 no 2_565
C83 H3 3.5412 no 1_556
C83 H8 3.5691 no 1_556
C83 H28 3.4056 no 2_475
C83 H54 3.4459 no 2_465
C83 H55 3.5675 no 2_465
C83 H61 2.9941 no 2_565
C84 H3 3.5123 no 1_556
C84 H4 3.5726 no 1_556
C84 H55 3.1797 no 2_465
C84 H61 3.3814 no 2_565
C84 H73 3.1837 no 2_565
C85 H73 3.1276 no 2_565
C87 H88A 3.3669 no 2_564
C87 H90A 3.1555 no 2_464
C88 H3 3.1631 no 2_465
C88 H27 2.9980 no 2_475
C88 H28 3.4928 no 2_475
C88 H87C 3.3024 no 2_465
C89 H5 2.8858 no 2_565
C89 H87A 3.0127 no 2_565
C90 H87A 2.8151 no 2_565
C91 H35 3.5297 no 2_575
C91 H61 3.2557 no 2_565
C91 H62 3.2303 no 2_565
H2 C59 3.4486 no 2_564
H2 C60 3.0619 no 2_564
H2 H59 3.1807 no 2_564
H2 H60 2.4328 no 2_564
H2 H88C 3.2823 no 2_564
H3 F2 3.3632 no 1_545
H3 C72 3.0824 no 2_564
H3 C83 3.5412 no 1_554
H3 C84 3.5123 no 1_554
H3 C88 3.1631 no 2_564
H3 H60 3.3504 no 2_564
H3 H72 2.4775 no 2_564
H3 H83 3.0124 no 1_554
H3 H84 2.9627 no 1_554
H3 H88A 2.9580 no 2_564
H3 H88C 2.5247 no 2_564
H4 P3 3.3972 no 1_545
H4 F2 2.5829 no 1_545
H4 F3 2.8052 no 1_545
H4 F4 3.0581 no 1_545
H4 C55 3.2354 no 2_464
H4 C84 3.5726 no 1_554
H4 H55 2.9079 no 2_464
H4 H72 3.5593 no 2_564
H4 H83 3.3596 no 1_554
H4 H84 2.7893 no 1_554
H4 H87A 3.0203 no .
H4 H87C 3.5448 no .
H4 H89B 2.9280 no 2_464
H5 C52 3.5807 no 2_464
H5 C53 3.1843 no 2_464
H5 C54 2.9137 no 2_464
H5 C55 3.0792 no 2_464
H5 C56 3.5232 no 2_464
H5 C89 2.8858 no 2_464
H5 H54 3.1900 no 2_464
H5 H55 3.4303 no 2_464
H5 H67 2.9407 no .
H5 H87A 3.3687 no .
H5 H89A 3.0782 no 2_464
H5 H89B 2.2250 no 2_464
H6 H66 2.9531 no .
H6 H67 3.0223 no .
H6 H41B 3.2485 no .
H8 C83 3.5691 no 1_554
H8 H29 3.0419 no 2_474
H8 H60 2.9110 no 2_564
H8 H82 3.3654 no 1_554
H8 H83 2.7895 no 1_554
H9 C77 3.3378 no 1_554
H9 C78 2.9543 no 1_554
H9 C79 3.0003 no 1_554
H9 C80 3.4796 no 1_554
H9 H29 3.0748 no 2_474
H9 H33 3.3271 no 2_574
H9 H34 3.4249 no 2_574
H9 H78 3.2201 no 1_554
H9 H79 3.2556 no 1_554
H9 H82 2.8177 no 1_554
H10 F7 2.5927 no 1_564
H10 C78 3.1272 no 1_554
H10 H16 2.8748 no 2_474
H10 H33 2.9134 no 2_574
H10 H78 2.6570 no 1_554
H11 F6 2.9365 no .
H11 C73 3.4811 no 2_574
H11 H16 3.2451 no 2_474
H11 H73 3.3854 no 2_574
H12 F6 2.8752 no .
H15 F4 3.4949 no 2_575
H15 F5 2.4257 no 2_575
H15 H40A 3.5496 no 2_575
H16 F7 3.0842 no 2_564
H16 C10 3.1708 no 2_575
H16 C11 3.3821 no 2_575
H16 H10 2.8748 no 2_575
H16 H11 3.2451 no 2_575
H17 P4 3.4563 no 2_564
H17 F7 2.8930 no 2_564
H17 F9 3.1403 no 2_564
H17 F11 2.5280 no 2_564
H17 C78 3.2662 no 2_574
H17 C79 3.3120 no 2_574
H17 H59 2.9962 no 2_564
H17 H78 2.6073 no 2_574
H17 H79 2.7346 no 2_574
H22 C39 3.3713 no 2_575
H22 C40 3.4815 no 2_575
H22 C42 3.5120 no 2_575
H22 C76 2.9690 no .
H22 C77 2.9348 no .
H22 H76 2.9952 no .
H22 H77 2.9592 no .
H22 H39B 3.1575 no 2_575
H22 H40A 3.3030 no 2_575
H22 H39D 3.1908 no 2_575
H22 H42A 3.3865 no 2_575
H23 Pd51 3.5116 no .
H23 F1 3.5789 no 2_575
H23 F3 3.0229 no 2_575
H23 F5 3.1474 no 2_575
H23 O64 3.3981 no .
H23 C64 3.3992 no .
H23 H56 3.0892 no .
H23 H76 3.0880 no .
H23 H90A 3.5358 no .
H23 H40A 3.5165 no 2_575
H24 F3 3.3143 no 2_575
H24 F5 3.2006 no 2_575
H24 C56 3.2646 no .
H24 C63 3.4944 no .
H24 C66 3.5579 no .
H24 C67 3.5205 no .
H24 C68 3.5055 no .
H24 H56 2.3823 no .
H26 P3 3.4306 no .
H26 F1 2.7041 no .
H26 F2 3.5586 no .
H26 F6 2.4777 no .
H27 F2 3.2630 no .
H27 F6 2.7704 no .
H27 O71 2.7710 no 2_574
H27 C71 3.0927 no 2_574
H27 C72 3.2041 no 2_574
H27 C88 2.9980 no 2_574
H27 H72 3.0526 no 2_574
H27 H80 3.0514 no 2_574
H27 H88A 2.4979 no 2_574
H27 H88B 3.2910 no 2_574
H28 O71 2.8692 no 2_574
H28 C54 3.5936 no 1_565
H28 C79 3.5173 no 2_574
H28 C80 2.9812 no 2_574
H28 C82 2.9338 no 2_574
H28 C83 3.4056 no 2_574
H28 C88 3.4928 no 2_574
H28 H54 2.7388 no 1_565
H28 H79 3.4250 no 2_574
H28 H80 2.4674 no 2_574
H28 H82 2.6124 no 2_574
H28 H83 3.4234 no 2_574
H28 H88B 3.3106 no 2_574
H29 C8 3.0756 no 2_575
H29 C9 3.1079 no 2_575
H29 C41 3.4430 no 2_575
H29 H8 3.0419 no 2_575
H29 H9 3.0748 no 2_575
H29 H54 3.1836 no 1_565
H29 H41B 2.6157 no 2_575
H29 H41C 3.5219 no 2_575
H29 H41D 2.7337 no 2_575
H30 C41 3.0840 no 2_575
H30 H53 3.4188 no 1_565
H30 H40A 3.4510 no 2_575
H30 H41B 2.4449 no 2_575
H30 H41C 3.3937 no 2_575
H30 H41D 2.6355 no 2_575
H32 F12 3.2751 no 2_464
H32 C65 3.1959 no .
H32 C66 3.4969 no .
H32 H65 2.4403 no .
H32 H66 3.0307 no .
H32 H39A 2.6416 no .
H32 H39B 3.5266 no .
H33 C9 3.3627 no 2_475
H33 C10 3.1536 no 2_475
H33 C37 3.5463 no 2_475
H33 C77 3.3795 no 2_474
H33 H9 3.3271 no 2_475
H33 H10 2.9134 no 2_475
H33 H37B 2.5826 no 2_475
H33 H77 2.8958 no 2_474
H34 C60 2.9792 no 1_565
H34 C61 3.0750 no 1_565
H34 H9 3.4249 no 2_475
H34 H37B 2.9917 no 2_475
H34 H60 2.9737 no 1_565
H34 H61 3.1501 no 1_565
H34 H76 3.5037 no 2_474
H34 H77 3.4574 no 2_474
H34 H91B 3.1768 no 2_474
H35 O68 3.3692 no 1_565
H35 C52 3.3595 no 1_565
H35 C57 3.5551 no 1_565
H35 C61 3.4342 no 1_565
H35 C62 3.2257 no 1_565
H35 C91 3.5297 no 2_474
H35 H52 2.8887 no 1_565
H35 H62 3.3950 no 1_565
H35 H87B 3.3896 no 1_565
H35 H90A 3.3118 no 2_474
H35 H91B 2.8349 no 2_474
H36 F1 3.4123 no .
H36 C52 3.3859 no 1_565
H36 C53 3.0863 no 1_565
H36 H52 3.2372 no 1_565
H36 H53 2.6060 no 1_565
H36 H87B 3.2826 no 1_565
H37A C78 3.2787 no 2_574
H37A C79 2.7564 no 2_574
H37A C80 3.5366 no 2_574
H37A H38A 3.0692 no 2_574
H37A H78 3.2684 no 2_574
H37A H79 2.3702 no 2_574
H37B C33 2.9216 no 2_574
H37B C34 3.1329 no 2_574
H37B H33 2.5826 no 2_574
H37B H34 2.9917 no 2_574
H37B H38A 3.1255 no 2_574
H37B H38B 3.3843 no 2_574
H37B H59 3.2906 no 2_564
H37B H60 3.3211 no 2_564
H37C F11 2.5192 no 2_564
H37C C38 3.2748 no 2_574
H37C C59 3.0251 no 2_564
H37C H38A 2.8553 no 2_574
H37C H38B 2.8513 no 2_574
H37C H59 2.4074 no 2_564
H37C H60 3.5683 no 2_564
H37C H78 3.3018 no 2_574
H37C H79 3.3760 no 2_574
H38A F11 3.0986 no 1_565
H38A C37 3.1957 no 2_475
H38A C77 3.5467 no .
H38A C78 3.3625 no .
H38A H37A 3.0692 no 2_475
H38A H37B 3.1255 no 2_475
H38A H37C 2.8553 no 2_475
H38A H78 3.3799 no .
H38B F10 3.2510 no 1_565
H38B F11 2.6304 no 1_565
H38B C37 3.5012 no 2_475
H38B H37B 3.3843 no 2_475
H38B H37C 2.8513 no 2_475
H38B H52 3.0873 no 1_565
H38B H53 3.5543 no 1_565
H38B H42A 3.4523 no 2_575
H38C F10 3.3910 no 1_565
H38C F11 2.6925 no 1_565
H38C F12 3.0583 no 1_565
H38C C39 3.4113 no 2_575
H38C C40 3.5175 no 2_575
H38C C42 2.9305 no 2_575
H38C C77 3.5009 no .
H38C H77 3.2399 no .
H38C H78 3.4184 no .
H38C H39A 3.4139 no 2_575
H38C H39D 3.1672 no 2_575
H38C H42A 2.1721 no 2_575
H52 F10 3.2768 no .
H52 C35 3.2042 no 1_545
H52 C36 3.4312 no 1_545
H52 H35 2.8887 no 1_545
H52 H36 3.2372 no 1_545
H52 H38B 3.0873 no 1_545
H53 O21 3.4732 no 1_545
H53 C25 3.3410 no 1_545
H53 C28 3.5928 no 1_545
H53 C29 3.2875 no 1_545
H53 C30 3.1297 no 1_545
H53 C36 3.2371 no 1_545
H53 H30 3.4188 no 1_545
H53 H36 2.6060 no 1_545
H53 H38B 3.5543 no 1_545
H53 H41D 3.5635 no 2_565
H54 C5 3.3573 no 2_565
H54 C27 3.4687 no 1_545
H54 C28 2.7999 no 1_545
H54 C29 3.0448 no 1_545
H54 C83 3.4459 no 2_564
H54 H5 3.1900 no 2_565
H54 H28 2.7388 no 1_545
H54 H29 3.1836 no 1_545
H54 H83 3.1338 no 2_564
H54 H88B 2.9670 no 2_564
H55 F3 3.2879 no 2_575
H55 F4 3.5812 no 2_575
H55 C4 3.4248 no 2_565
H55 C83 3.5675 no 2_564
H55 C84 3.1797 no 2_564
H55 H4 2.9079 no 2_565
H55 H5 3.4303 no 2_565
H55 H83 3.5669 no 2_564
H55 H84 2.8456 no 2_564
H55 H88B 2.6781 no 2_564
H56 F3 2.8137 no 2_575
H56 C23 3.5034 no .
H56 C24 3.1572 no .
H56 H23 3.0892 no .
H56 H24 2.3823 no .
H58 P4 3.4716 no .
H58 F9 2.5339 no .
H58 F10 2.7567 no .
H58 F11 3.4446 no .
H59 F9 2.9788 no .
H59 F11 3.2907 no .
H59 O18 2.7847 no 2_465
H59 C17 3.2211 no 2_465
H59 C18 3.1636 no 2_465
H59 C37 2.9582 no 2_465
H59 H2 3.1807 no 2_465
H59 H17 2.9962 no 2_465
H59 H37B 3.2906 no 2_465
H59 H37C 2.4074 no 2_465
H60 O18 2.9480 no 2_465
H60 C2 3.0378 no 2_465
H60 C3 3.5242 no 2_465
H60 C8 3.3859 no 2_465
H60 C37 3.5029 no 2_465
H60 H2 2.4328 no 2_465
H60 H3 3.3504 no 2_465
H60 H8 2.9110 no 2_465
H60 H34 2.9737 no 1_545
H60 H37B 3.3211 no 2_465
H60 H37C 3.5683 no 2_465
H60 H83 3.3689 no 2_464
H61 C81 3.5940 no 2_464
H61 C82 3.0877 no 2_464
H61 C83 2.9941 no 2_464
H61 C84 3.3814 no 2_464
H61 C91 3.2557 no 2_464
H61 H34 3.1501 no 1_545
H61 H82 3.3364 no 2_464
H61 H83 3.2227 no 2_464
H61 H91A 3.1920 no 2_464
H61 H91B 2.7177 no 2_464
H62 C91 3.2303 no 2_464
H62 H35 3.3950 no 1_545
H62 H91A 3.3100 no 2_464
H62 H91B 3.0615 no 2_464
H65 F8 3.4184 no 2_464
H65 F12 3.5318 no 2_464
H65 C19 3.5918 no .
H65 C20 3.4527 no .
H65 C21 3.4799 no .
H65 C22 3.4647 no .
H65 C23 3.5920 no .
H65 C32 3.3189 no .
H65 H32 2.4403 no .
H66 Pd1 3.4779 no .
H66 F8 3.2347 no 2_464
H66 F12 2.9396 no 2_464
H66 O14 3.1878 no .
H66 C6 3.4432 no .
H66 C19 3.2226 no .
H66 C20 3.5060 no .
H66 H6 2.9531 no .
H66 H32 3.0307 no .
H66 H39A 3.3621 no .
H67 C4 3.4030 no .
H67 C5 2.8241 no .
H67 C6 2.9061 no .
H67 H5 2.9407 no .
H67 H6 3.0223 no .
H72 P3 3.4935 no 2_475
H72 F2 2.5906 no 2_475
H72 F4 2.8997 no 2_475
H72 F6 3.0635 no 2_475
H72 C3 3.3457 no 2_465
H72 H3 2.4775 no 2_465
H72 H4 3.5593 no 2_465
H72 H27 3.0526 no 2_475
H72 H84 3.3206 no 2_464
H73 F4 2.9897 no 2_475
H73 C84 3.1837 no 2_464
H73 C85 3.1276 no 2_464
H73 H11 3.3854 no 2_475
H73 H84 2.8807 no 2_464
H73 H85 2.7243 no 2_464
H74 F7 3.2495 no 2_464
H74 F8 2.4884 no 2_464
H76 H22 2.9952 no .
H76 H23 3.0880 no .
H76 H34 3.5037 no 2_575
H76 H39B 3.2854 no 2_575
H76 H39D 3.5274 no 2_575
H77 F12 3.3835 no 1_565
H77 C32 3.3592 no 2_575
H77 C33 2.8989 no 2_575
H77 C34 3.2471 no 2_575
H77 C39 3.0046 no 2_575
H77 H22 2.9592 no .
H77 H33 2.8958 no 2_575
H77 H34 3.4574 no 2_575
H77 H38C 3.2399 no .
H77 H39A 2.9746 no 2_575
H77 H39B 2.6198 no 2_575
H77 H39C 3.5665 no 2_575
H77 H39D 2.1134 no 2_575
H78 P4 3.4042 no 1_565
H78 F7 2.7984 no 1_565
H78 F11 2.4908 no 1_565
H78 F12 3.1953 no 1_565
H78 C10 3.4271 no 1_556
H78 C17 3.3580 no 2_475
H78 H9 3.2201 no 1_556
H78 H10 2.6570 no 1_556
H78 H17 2.6073 no 2_475
H78 H37A 3.2684 no 2_475
H78 H37C 3.3018 no 2_475
H78 H38A 3.3799 no .
H78 H38C 3.4184 no .
H79 C16 3.5635 no 2_475
H79 C17 2.9121 no 2_475
H79 C18 3.2967 no 2_475
H79 C28 3.4253 no 2_475
H79 C29 3.5910 no 2_475
H79 C37 3.1930 no 2_475
H79 H9 3.2556 no 1_556
H79 H17 2.7346 no 2_475
H79 H28 3.4250 no 2_475
H79 H37A 2.3702 no 2_475
H79 H37C 3.3760 no 2_475
H80 C27 3.2304 no 2_475
H80 C28 2.9132 no 2_475
H80 H27 3.0514 no 2_475
H80 H28 2.4674 no 2_475
H82 C9 3.5998 no 1_556
H82 C28 3.5047 no 2_475
H82 H8 3.3654 no 1_556
H82 H9 2.8177 no 1_556
H82 H28 2.6124 no 2_475
H82 H61 3.3364 no 2_565
H83 C2 3.3091 no 1_556
H83 C3 2.8693 no 1_556
H83 C4 3.0983 no 1_556
H83 H3 3.0124 no 1_556
H83 H4 3.3596 no 1_556
H83 H8 2.7895 no 1_556
H83 H28 3.4234 no 2_475
H83 H54 3.1338 no 2_465
H83 H55 3.5669 no 2_465
H83 H60 3.3689 no 2_565
H83 H61 3.2227 no 2_565
H84 F4 2.5907 no 1_546
H84 C3 3.2785 no 1_556
H84 C4 3.1952 no 1_556
H84 C73 3.5525 no 2_565
H84 H3 2.9627 no 1_556
H84 H4 2.7893 no 1_556
H84 H55 2.8456 no 2_465
H84 H72 3.3206 no 2_565
H84 H73 2.8807 no 2_565
H85 F4 3.3991 no 1_546
H85 F9 2.8623 no .
H85 H73 2.7243 no 2_565
H86 F9 2.6480 no .
H87A F2 2.9305 no 1_545
H87A F3 3.5563 no 1_545
H87A C4 3.1648 no .
H87A C5 3.3562 no .
H87A C89 3.0127 no 2_464
H87A C90 2.8151 no 2_464
H87A H4 3.0203 no .
H87A H5 3.3687 no .
H87A H89B 2.8739 no 2_464
H87A H90A 2.5204 no 2_464
H87B F1 3.2593 no 1_545
H87B F2 2.6812 no 1_545
H87B H35 3.3896 no 1_545
H87B H36 3.2826 no 1_545
H87B H88A 3.0010 no 2_564
H87B H88B 3.5872 no 2_564
H87B H90A 3.1199 no 2_464
H87C F2 3.2971 no 1_545
H87C C3 3.5601 no .
H87C C4 3.4190 no .
H87C C88 3.3024 no 2_564
H87C H4 3.5448 no .
H87C H88A 2.8784 no 2_564
H87C H88B 3.1478 no 2_564
H87C H88C 3.3438 no 2_564
H88A F2 2.6542 no 2_475
H88A C3 3.5187 no 2_465
H88A C27 3.2132 no 2_475
H88A C87 3.3669 no 2_465
H88A H3 2.9580 no 2_465
H88A H27 2.4979 no 2_475
H88A H87B 3.0010 no 2_465
H88A H87C 2.8784 no 2_465
H88B C54 3.1515 no 2_465
H88B C55 2.9936 no 2_465
H88B H27 3.2910 no 2_475
H88B H28 3.3106 no 2_475
H88B H54 2.9670 no 2_465
H88B H55 2.6781 no 2_465
H88B H87B 3.5872 no 2_465
H88B H87C 3.1478 no 2_465
H88C C2 3.4641 no 2_465
H88C C3 3.0584 no 2_465
H88C H2 3.2823 no 2_465
H88C H3 2.5247 no 2_465
H88C H87C 3.3438 no 2_465
H89A F8 3.4444 no .
H89A F10 2.6889 no .
H89A H5 3.0782 no 2_565
H89B F3 2.8222 no 2_575
H89B C4 3.3082 no 2_565
H89B C5 2.9532 no 2_565
H89B H4 2.9280 no 2_565
H89B H5 2.2250 no 2_565
H89B H87A 2.8739 no 2_565
H90A F1 2.8964 no 2_575
H90A F3 2.8225 no 2_575
H90A O68 3.5561 no 2_565
H90A C87 3.1555 no 2_565
H90A H23 3.5358 no .
H90A H35 3.3118 no 2_575
H90A H87A 2.5204 no 2_565
H90A H87B 3.1199 no 2_565
H91A H61 3.1920 no 2_565
H91A H62 3.3100 no 2_565
H91B C34 3.5388 no 2_575
H91B C35 3.3685 no 2_575
H91B C61 3.1881 no 2_565
H91B C62 3.3712 no 2_565
H91B H34 3.1768 no 2_575
H91B H35 2.8349 no 2_575
H91B H61 2.7177 no 2_565
H91B H62 3.0615 no 2_565
H39A Pd1 2.0649 no .
H39A P2 3.0399 no .
H39A F12 3.0255 no 2_464
H39A C31 2.8666 no .
H39A C32 2.7429 no .
H39A C33 3.5642 no .
H39A C40 2.0370 no .
H39A H32 2.6416 no .
H39A H38C 3.4139 no 2_474
H39A H66 3.3621 no .
H39A H77 2.9746 no 2_474
H39A H39B 1.6456 no .
H39A H40A 2.8125 no .
H39A H41A 2.6207 no .
H39B Pd1 2.9508 no .
H39B F1 2.8746 no .
H39B C31 2.9634 no .
H39B C32 3.1620 no .
H39B C33 3.5740 no .
H39B C35 3.5613 no .
H39B C36 3.1876 no .
H39B C40 2.0370 no .
H39B C77 3.3846 no 2_474
H39B H22 3.1575 no 2_474
H39B H32 3.5266 no .
H39B H76 3.2854 no 2_474
H39B H77 2.6198 no 2_474
H39B H39A 1.6456 no .
H39B H40A 2.2468 no .
H39B H41A 3.5890 no .
H40A P3 3.4431 no .
H40A F1 2.9648 no .
H40A F5 2.3303 no .
H40A F6 3.4618 no .
H40A C21 3.5733 no 2_474
H40A C22 3.1564 no 2_474
H40A C23 3.3161 no 2_474
H40A H15 3.5496 no 2_474
H40A H22 3.3030 no 2_474
H40A H23 3.5165 no 2_474
H40A H30 3.4510 no 2_474
H40A H39A 2.8125 no .
H40A H39B 2.2468 no .
H40A H41B 2.1074 no .
H41A H39A 2.6207 no .
H41A H39B 3.5890 no .
H41A H41B 1.6455 no .
H41B Pd1 2.9383 no .
H41B P1 3.4497 no .
H41B C7 3.0536 no .
H41B C8 3.3587 no .
H41B C12 3.3780 no .
H41B C29 3.1659 no 2_474
H41B C30 3.0871 no 2_474
H41B C40 1.9103 no .
H41B H6 3.2485 no .
H41B H29 2.6157 no 2_474
H41B H30 2.4449 no 2_474
H41B H40A 2.1074 no .
H41B H41A 1.6455 no .
H39C F1 2.6478 no .
H39C F5 3.4555 no .
H39C H77 3.5665 no 2_474
H39D F12 3.2360 no 2_464
H39D C77 2.9987 no 2_474
H39D H22 3.1908 no 2_474
H39D H38C 3.1672 no 2_474
H39D H76 3.5274 no 2_474
H39D H77 2.1134 no 2_474
H42A F12 3.0099 no 2_464
H42A O21 3.2101 no 2_474
H42A C38 3.0011 no 2_474
H42A H22 3.3865 no 2_474
H42A H38B 3.4523 no 2_474
H42A H38C 2.1721 no 2_474
H41C F5 3.4317 no .
H41C H29 3.5219 no 2_474
H41C H30 3.3937 no 2_474
H41D C29 3.2020 no 2_474
H41D C30 3.1617 no 2_474
H41D H29 2.7337 no 2_474
H41D H30 2.6355 no 2_474
H41D H53 3.5635 no 2_464

loop_
_geom_torsion_atom_site_label_1
_geom_torsion_atom_site_label_2
_geom_torsion_atom_site_label_3
_geom_torsion_atom_site_label_4
_geom_torsion
_geom_torsion_publ_flag
P1 Pd1 P2 C20 -59.50(18) no
P1 Pd1 P2 C25 64.77(14) no
P1 Pd1 P2 C31 -179.30(11) no
P2 Pd1 P1 C1 118.96(12) no
P2 Pd1 P1 C7 -124.84(11) no
P2 Pd1 P1 C13 -3.47(17) no
P1 Pd1 C39 C42 27.0(13) no
C39 Pd1 P1 C1 -72.6(9) no
C39 Pd1 P1 C7 43.6(9) no
C39 Pd1 P1 C13 164.9(9) no
C40 Pd1 P1 C1 -83.1(8) no
C40 Pd1 P1 C7 33.1(8) no
C40 Pd1 P1 C13 154.5(8) no
P1 Pd1 C41 C42 158.1(6) no
C41 Pd1 P1 C1 -67.8(4) no
C41 Pd1 P1 C7 48.4(4) no
C41 Pd1 P1 C13 169.8(4) no
P1 Pd1 C42 C39 -168.2(6) no
P1 Pd1 C42 C41 -26.1(14) no
C42 Pd1 P1 C1 -53.7(9) no
C42 Pd1 P1 C7 62.5(9) no
C42 Pd1 P1 C13 -176.1(9) no
P2 Pd1 C39 C42 -164.1(5) no
C39 Pd1 P2 C20 124.9(4) no
C39 Pd1 P2 C25 -110.8(4) no
C39 Pd1 P2 C31 5.1(4) no
C40 Pd1 P2 C20 144.5(10) no
C40 Pd1 P2 C25 -91.2(10) no
C40 Pd1 P2 C31 24.7(10) no
P2 Pd1 C42 C39 21.1(16) no
P2 Pd1 C42 C41 163.2(5) no
C42 Pd1 P2 C20 112.3(9) no
C42 Pd1 P2 C25 -123.5(9) no
C42 Pd1 P2 C31 -7.6(9) no
C40 Pd1 C39 C42 42.0(12) no
C39 Pd1 C41 C42 -23.9(6) no
C41 Pd1 C39 C42 21.7(6) no
C39 Pd1 C42 C39 -0.0(6) no
C39 Pd1 C42 C41 142.1(19) no
C42 Pd1 C39 C42 -0.0(13) no
C40 Pd1 C41 C42 -46.3(15) no
C40 Pd1 C42 C39 -72(2) no
C40 Pd1 C42 C41 70(3) no
C41 Pd1 C42 C39 -142(2) no
C41 Pd1 C42 C41 0.0(7) no
C42 Pd1 C41 C42 -0.0(12) no
P51 Pd51 P52 C70 4.95(17) no
P51 Pd51 P52 C75 -117.93(13) no
P51 Pd51 P52 C81 126.39(12) no
P52 Pd51 P51 C51 -177.79(12) no
P52 Pd51 P51 C57 -60.41(15) no
P52 Pd51 P51 C63 63.59(17) no
P51 Pd51 C89 C90 156.8(4) no
C89 Pd51 P51 C51 -5.1(4) no
C89 Pd51 P51 C57 112.3(4) no
C89 Pd51 P51 C63 -123.7(4) no
P51 Pd51 C90 C89 -31.4(10) no
P51 Pd51 C90 C91 -163.0(3) no
C90 Pd51 P51 C51 14.2(6) no
C90 Pd51 P51 C57 131.6(6) no
C90 Pd51 P51 C63 -104.4(6) no
P52 Pd51 C89 C90 -42.0(12) no
C89 Pd51 P52 C70 -155.7(9) no
C89 Pd51 P52 C75 81.5(9) no
C89 Pd51 P52 C81 -34.2(9) no
P52 Pd51 C90 C89 162.4(4) no
P52 Pd51 C90 C91 30.8(9) no
C90 Pd51 P52 C70 174.3(6) no
C90 Pd51 P52 C75 51.4(6) no
C90 Pd51 P52 C81 -64.3(6) no
P52 Pd51 C91 C90 -154.5(5) no
C91 Pd51 P52 C70 -168.7(4) no
C91 Pd51 P52 C75 68.4(4) no
C91 Pd51 P52 C81 -47.3(4) no
C89 Pd51 C90 C89 0.0(6) no
C89 Pd51 C90 C91 -131.7(13) no
C90 Pd51 C89 C90 0.0(8) no
C89 Pd51 C91 C90 30.8(6) no
C91 Pd51 C89 C90 -27.8(6) no
C90 Pd51 C91 C90 -0.0(7) no
C91 Pd51 C90 C89 131.7(13) no
C91 Pd51 C90 C91 -0.0(7) no
Pd1 P1 C1 C2 -168.3(6) no
Pd1 P1 C1 C6 11.8(8) no
Pd1 P1 C7 C8 -125.1(7) no
Pd1 P1 C7 C12 52.0(7) no
Pd1 P1 C13 C14 45.2(7) no
Pd1 P1 C13 C18 -137.1(6) no
C1 P1 C7 C8 -4.6(10) no
C1 P1 C7 C12 172.4(7) no
C7 P1 C1 C2 75.4(8) no
C7 P1 C1 C6 -104.5(8) no
C1 P1 C13 C14 -81.8(7) no
C1 P1 C13 C18 95.9(8) no
C13 P1 C1 C2 -36.2(9) no
C13 P1 C1 C6 143.9(7) no
C7 P1 C13 C14 166.6(6) no
C7 P1 C13 C18 -15.7(8) no
C13 P1 C7 C8 104.6(8) no
C13 P1 C7 C12 -78.4(8) no
Pd1 P2 C20 C19 28.7(9) no
Pd1 P2 C20 C21 -151.7(5) no
Pd1 P2 C25 C26 38.9(9) no
Pd1 P2 C25 C30 -137.7(8) no
Pd1 P2 C31 C32 73.5(7) no
Pd1 P2 C31 C36 -102.7(7) no
C20 P2 C25 C26 172.6(8) no
C20 P2 C25 C30 -4.0(10) no
C25 P2 C20 C19 -97.3(8) no
C25 P2 C20 C21 82.3(8) no
C20 P2 C31 C32 -57.6(8) no
C20 P2 C31 C36 126.2(8) no
C31 P2 C20 C19 150.1(7) no
C31 P2 C20 C21 -30.3(8) no
C25 P2 C31 C32 -169.1(7) no
C25 P2 C31 C36 14.7(9) no
C31 P2 C25 C26 -77.2(9) no
C31 P2 C25 C30 106.3(9) no
Pd51 P51 C51 C52 104.3(7) no
Pd51 P51 C51 C56 -71.1(7) no
Pd51 P51 C57 C58 -38.1(10) no
Pd51 P51 C57 C62 138.8(8) no
Pd51 P51 C63 C64 -28.5(9) no
Pd51 P51 C63 C68 147.8(6) no
C51 P51 C57 C58 79.7(10) no
C51 P51 C57 C62 -103.4(9) no
C57 P51 C51 C52 -15.5(9) no
C57 P51 C51 C56 169.1(6) no
C51 P51 C63 C64 -149.4(7) no
C51 P51 C63 C68 26.9(9) no
C63 P51 C51 C52 -126.3(8) no
C63 P51 C51 C56 58.3(7) no
C57 P51 C63 C64 98.2(8) no
C57 P51 C63 C68 -85.5(9) no
C63 P51 C57 C58 -170.8(8) no
C63 P51 C57 C62 6.2(11) no
Pd51 P52 C70 C69 -52.8(7) no
Pd51 P52 C70 C71 128.8(7) no
Pd51 P52 C75 C76 -16.1(9) no
Pd51 P52 C75 C80 164.1(5) no
Pd51 P52 C81 C82 128.9(7) no
Pd51 P52 C81 C86 -49.4(7) no
C70 P52 C75 C76 -147.0(8) no
C70 P52 C75 C80 33.2(9) no
C75 P52 C70 C69 76.8(7) no
C75 P52 C70 C71 -101.6(8) no
C70 P52 C81 C82 -102.9(8) no
C70 P52 C81 C86 78.8(8) no
C81 P52 C70 C69 -174.1(6) no
C81 P52 C70 C71 7.5(9) no
C75 P52 C81 C82 5.2(9) no
C75 P52 C81 C86 -173.2(7) no
C81 P52 C75 C76 101.3(9) no
C81 P52 C75 C80 -78.5(8) no
C14 O14 C19 C20 92.3(9) no
C14 O14 C19 C24 -89.8(10) no
C19 O14 C14 C13 -151.6(7) no
C19 O14 C14 C15 31.3(12) no
C37 O18 C18 C13 154.1(10) no
C37 O18 C18 C17 -29.2(15) no
C38 O21 C21 C20 161.6(10) no
C38 O21 C21 C22 -19.4(17) no
C64 O64 C69 C70 147.4(8) no
C64 O64 C69 C74 -34.6(12) no
C69 O64 C64 C63 -83.1(10) no
C69 O64 C64 C65 97.0(10) no
C87 O68 C68 C63 -164.0(10) no
C87 O68 C68 C67 21.1(16) no
C88 O71 C71 C70 -157.9(10) no
C88 O71 C71 C72 26.2(15) no
P1 C1 C2 C3 -177.2(6) no
P1 C1 C6 C5 176.2(8) no
C2 C1 C6 C5 -3.7(17) no
C6 C1 C2 C3 2.7(15) no
C1 C2 C3 C4 -0.8(17) no
C2 C3 C4 C5 -1(2) no
C3 C4 C5 C6 -0(2) no
C4 C5 C6 C1 2(2) no
P1 C7 C8 C9 177.6(7) no
P1 C7 C12 C11 -179.4(9) no
C8 C7 C12 C11 -2.2(19) no
C12 C7 C8 C9 0.6(17) no
C7 C8 C9 C10 2.1(17) no
C8 C9 C10 C11 -3(2) no
C9 C10 C11 C12 2(2) no
C10 C11 C12 C7 1(2) no
P1 C13 C14 O14 7.6(10) no
P1 C13 C14 C15 -175.3(6) no
P1 C13 C18 O18 -8.1(13) no
P1 C13 C18 C17 175.2(6) no
C14 C13 C18 O18 169.6(8) no
C14 C13 C18 C17 -7.1(13) no
C18 C13 C14 O14 -170.3(7) no
C18 C13 C14 C15 6.8(13) no
O14 C14 C15 C16 174.5(7) no
C13 C14 C15 C16 -2.3(14) no
C14 C15 C16 C17 -2.1(16) no
C15 C16 C17 C18 1.7(18) no
C16 C17 C18 O18 -173.4(10) no
C16 C17 C18 C13 3.1(17) no
O14 C19 C20 P2 5.4(13) no
O14 C19 C20 C21 -174.2(7) no
O14 C19 C24 C23 179.3(8) no
C20 C19 C24 C23 -3.0(16) no
C24 C19 C20 P2 -172.3(8) no
C24 C19 C20 C21 8.1(15) no
P2 C20 C21 O21 -11.2(14) no
P2 C20 C21 C22 169.8(7) no
C19 C20 C21 O21 168.4(9) no
C19 C20 C21 C22 -10.6(15) no
O21 C21 C22 C23 -170.4(10) no
C20 C21 C22 C23 8.6(16) no
C21 C22 C23 C24 -3.3(17) no
C22 C23 C24 C19 0.3(16) no
P2 C25 C26 C27 -178.6(7) no
P2 C25 C30 C29 176.6(8) no
C26 C25 C30 C29 0.1(18) no
C30 C25 C26 C27 -1.9(17) no
C25 C26 C27 C28 1.3(19) no
C26 C27 C28 C29 1(2) no
C27 C28 C29 C30 -3(2) no
C28 C29 C30 C25 2(2) no
P2 C31 C32 C33 -177.8(6) no
P2 C31 C36 C35 174.2(7) no
C32 C31 C36 C35 -2.0(17) no
C36 C31 C32 C33 -1.4(15) no
C31 C32 C33 C34 2.9(17) no
C32 C33 C34 C35 -1.0(19) no
C33 C34 C35 C36 -2.3(19) no
C34 C35 C36 C31 3.9(19) no
Pd1 C39 C42 Pd1 0.00(2) no
Pd1 C39 C42 C41 -55(2) no
Pd1 C41 C42 Pd1 -0.00(2) no
Pd1 C41 C42 C39 54(2) no
P51 C51 C52 C53 -179.8(7) no
P51 C51 C56 C55 177.5(6) no
C52 C51 C56 C55 1.9(15) no
C56 C51 C52 C53 -4.7(15) no
C51 C52 C53 C54 4.9(18) no
C52 C53 C54 C55 -2(2) no
C53 C54 C55 C56 -0.9(19) no
C54 C55 C56 C51 0.9(17) no
P51 C57 C58 C59 174.7(9) no
P51 C57 C62 C61 -175.9(8) no
C58 C57 C62 C61 1.1(18) no
C62 C57 C58 C59 -2.3(19) no
C57 C58 C59 C60 3(2) no
C58 C59 C60 C61 -2(2) no
C59 C60 C61 C62 1(2) no
C60 C61 C62 C57 -1(2) no
P51 C63 C64 O64 -9.9(13) no
P51 C63 C64 C65 170.0(6) no
P51 C63 C68 O68 14.9(14) no
P51 C63 C68 C67 -169.9(7) no
C64 C63 C68 O68 -168.7(9) no
C64 C63 C68 C67 6.5(15) no
C68 C63 C64 O64 173.6(9) no
C68 C63 C64 C65 -6.5(15) no
O64 C64 C65 C66 -179.0(8) no
C63 C64 C65 C66 1.1(16) no
C64 C65 C66 C67 4.4(17) no
C65 C66 C67 C68 -4.2(18) no
C66 C67 C68 O68 173.3(11) no
C66 C67 C68 C63 -1.4(18) no
O64 C69 C70 P52 -3.7(12) no
O64 C69 C70 C71 175.0(7) no
O64 C69 C74 C73 -177.1(8) no
C70 C69 C74 C73 0.8(15) no
C74 C69 C70 P52 178.3(8) no
C74 C69 C70 C71 -3.1(14) no
P52 C70 C71 O71 6.2(13) no
P52 C70 C71 C72 -177.8(6) no
C69 C70 C71 O71 -172.2(8) no
C69 C70 C71 C72 3.8(13) no
O71 C71 C72 C73 173.3(8) no
C70 C71 C72 C73 -2.4(15) no
C71 C72 C73 C74 -0.1(16) no
C72 C73 C74 C69 0.9(15) no
P52 C75 C76 C77 -178.0(7) no
P52 C75 C80 C79 176.4(7) no
C76 C75 C80 C79 -3.4(16) no
C80 C75 C76 C77 1.9(16) no
C75 C76 C77 C78 -1.0(18) no
C76 C77 C78 C79 1.6(19) no
C77 C78 C79 C80 -3(2) no
C78 C79 C80 C75 4.1(19) no
P52 C81 C82 C83 177.9(6) no
P52 C81 C86 C85 179.4(8) no
C82 C81 C86 C85 1.0(18) no
C86 C81 C82 C83 -3.8(15) no
C81 C82 C83 C84 2.3(15) no
C82 C83 C84 C85 2.2(18) no
C83 C84 C85 C86 -5(2) no
C84 C85 C86 C81 3(2) no
Pd51 C89 C90 Pd51 0.00(2) no
Pd51 C89 C90 C91 56.0(12) no
Pd51 C90 C91 Pd51 0.00(3) no
C89 C90 C91 Pd51 -55.0(13) no
